data_4128384
loop_
_publ_author_name
'Dimakos, Victoria'
'Su, Hsin Y.'
'Garrett, Graham E.'
'Taylor, Mark S.'

_publ_section_title
;
 Site-Selective and Stereoselective C-H Alkylations of Carbohydrates via
 Combined Diarylborinic Acid and Photoredox Catalysis.
;
_journal_issue 13
_journal_name_full 'Journal of the American Chemical Society'
_journal_page_first 5149
_journal_page_last 5153
_journal_paper_doi 10.1021/jacs.9b01531
_journal_volume 141
_journal_year 2019
_chemical_absolute_configuration ad
_chemical_formula_moiety 'C25 H38 O7 S Si'
_chemical_formula_sum 'C25 H38 O7 S Si'
_chemical_formula_weight 510.70
_space_group_crystal_system orthorhombic
_space_group_IT_number 19
_space_group_name_Hall 'P 2ac 2ab'
_space_group_name_H-M_alt 'P 21 21 21'
_atom_sites_solution_hydrogens geom
_audit_creation_method SHELXL-2016/6
_cell_angle_alpha 90
_cell_angle_beta 90
_cell_angle_gamma 90
_cell_formula_units_Z 16
_cell_length_a 18.6122(4)
_cell_length_b 22.6992(4)
_cell_length_c 27.1140(5)
_cell_measurement_reflns_used 9753
_cell_measurement_temperature 150(2)
_cell_measurement_theta_max 60.78
_cell_measurement_theta_min 2.54
_cell_volume 11455.2(4)
_computing_cell_refinement APEX2
_computing_data_collection 'APEX2 (Bruker, 2014)'
_computing_data_reduction 'SAINT (Bruker, 2014)'
_computing_molecular_graphics 'PLATON (Spek, 2009)'
_computing_publication_material 'SHELXTL (Sheldrick, 2008)'
_computing_structure_refinement 'SHELXL-2016/6 (Sheldrick, 2016)'
_computing_structure_solution 'SHELXT (Sheldrick, 2015)'
_diffrn_ambient_temperature 150(2)
_diffrn_measured_fraction_theta_full 0.988
_diffrn_measured_fraction_theta_max 0.988
_diffrn_measurement_device_type 'Bruker Kappa APEX-DUO CCD'
_diffrn_measurement_method '\f and \w scans'
_diffrn_radiation_type CuK\a
_diffrn_radiation_wavelength 1.54178
_diffrn_reflns_av_R_equivalents 0.0770
_diffrn_reflns_av_unetI/netI 0.0398
_diffrn_reflns_Laue_measured_fraction_full 0.988
_diffrn_reflns_Laue_measured_fraction_max 0.988
_diffrn_reflns_limit_h_max 21
_diffrn_reflns_limit_h_min -19
_diffrn_reflns_limit_k_max 26
_diffrn_reflns_limit_k_min -27
_diffrn_reflns_limit_l_max 32
_diffrn_reflns_limit_l_min -32
_diffrn_reflns_number 255409
_diffrn_reflns_point_group_measured_fraction_full 0.984
_diffrn_reflns_point_group_measured_fraction_max 0.984
_diffrn_reflns_theta_full 67.652
_diffrn_reflns_theta_max 67.652
_diffrn_reflns_theta_min 2.880
_diffrn_source 'Bruker ImuS with multi-layer optics'
_exptl_absorpt_coefficient_mu 1.724
_exptl_absorpt_correction_T_max 0.7530
_exptl_absorpt_correction_T_min 0.6305
_exptl_absorpt_correction_type multi-scan
_exptl_absorpt_process_details 'SADABS (Bruker, 2014)'
_exptl_crystal_colour colourless
_exptl_crystal_density_diffrn 1.184
_exptl_crystal_description needle
_exptl_crystal_F_000 4384
_exptl_crystal_size_max 0.380
_exptl_crystal_size_mid 0.080
_exptl_crystal_size_min 0.080
_refine_diff_density_max 0.991
_refine_diff_density_min -0.723
_refine_diff_density_rms 0.062
_refine_ls_abs_structure_details
; 
 Flack x determined using 7133 quotients [(I+)-(I-)]/[(I+)+(I-)] 
 (Parsons, Flack and Wagner, Acta Cryst. B69 (2013) 249-259). 
;
_refine_ls_abs_structure_Flack 0.023(5)
_refine_ls_extinction_method none
_refine_ls_goodness_of_fit_ref 1.007
_refine_ls_hydrogen_treatment constr
_refine_ls_matrix_type full
_refine_ls_number_parameters 1320
_refine_ls_number_reflns 20399
_refine_ls_number_restraints 67
_refine_ls_restrained_S_all 1.013
_refine_ls_R_factor_all 0.0779
_refine_ls_R_factor_gt 0.0674
_refine_ls_shift/su_max 0.002
_refine_ls_shift/su_mean 0.000
_refine_ls_structure_factor_coef Fsqd
_refine_ls_weighting_details 'w=1/[\s^2^(Fo^2^)+(0.1261P)^2^+6.6254P] where P=(Fo^2^+2Fc^2^)/3'
_refine_ls_weighting_scheme calc
_refine_ls_wR_factor_gt 0.1855
_refine_ls_wR_factor_ref 0.1990
_reflns_Friedel_coverage 0.841
_reflns_Friedel_fraction_full 0.980
_reflns_Friedel_fraction_max 0.980
_reflns_number_gt 17528
_reflns_number_total 20399
_reflns_threshold_expression 'I > 2\s(I)'
_cod_data_source_file ja9b01531_si_002.cif
_cod_data_source_block d1862
_cod_database_code 4128384
_shelx_shelxl_version_number 2016/6
_shelx_space_group_comment
; 
The symmetry employed for this shelxl refinement is uniquely defined 
by the following loop, which should always be used as a source of 
symmetry information in preference to the above space-group names. 
They are only intended as comments. 
;
_shelx_estimated_absorpt_t_min 0.560
_shelx_estimated_absorpt_t_max 0.874

loop_
_space_group_symop_operation_xyz
'x, y, z'
'-x+1/2, -y, z+1/2'
'-x, y+1/2, -z+1/2'
'x+1/2, -y+1/2, -z'

loop_
_atom_site_label
_atom_site_type_symbol
_atom_site_fract_x
_atom_site_fract_y
_atom_site_fract_z
_atom_site_U_iso_or_equiv
_atom_site_adp_type
_atom_site_occupancy
_atom_site_site_symmetry_order
_atom_site_calc_flag
_atom_site_refinement_flags_posn
_atom_site_refinement_flags_adp
_atom_site_refinement_flags_occupancy
_atom_site_disorder_assembly
_atom_site_disorder_group
Si1A Si -0.37550(19) 0.84055(11) 1.06719(11) 0.1074(10) Uani 1 1 d . . . . .
O1A O -0.3324(2) 0.62894(18) 1.10560(19) 0.0639(11) Uani 1 1 d . . . . .
O2A O -0.2803(2) 0.70226(15) 1.18465(18) 0.0556(10) Uani 1 1 d . . . . .
O3A O -0.2111(3) 0.77011(19) 1.2175(3) 0.0875(18) Uani 1 1 d . . . . .
O4A O -0.3881(12) 0.7769(5) 1.0953(5) 0.115(7) Uani 0.88(4) 1 d . . P A 1
O4H O -0.348(2) 0.7890(15) 1.1055(12) 0.042(14) Uiso 0.12(4) 1 d . . P A 2
O5A O -0.3746(2) 0.52685(16) 1.20513(19) 0.0597(11) Uani 1 1 d . . . . .
O6A O -0.2709(2) 0.48667(19) 1.22925(19) 0.0637(11) Uani 1 1 d . . . . .
O7A O -0.3456(3) 0.63798(19) 1.25496(18) 0.0665(12) Uani 1 1 d . . . . .
H7A H -0.357150 0.608394 1.271808 0.100 Uiso 1 1 calc R U . . .
C1A C -0.3706(4) 0.6794(3) 1.1237(3) 0.0629(15) Uani 1 1 d . . . . .
H1AA H -0.423289 0.673399 1.118453 0.075 Uiso 1 1 calc R U . . .
C2A C -0.3547(3) 0.5751(3) 1.1275(3) 0.0615(16) Uani 1 1 d . . . . .
H2AA H -0.407514 0.569874 1.122357 0.074 Uiso 1 1 calc R U . . .
C3A C -0.3390(3) 0.5773(2) 1.1824(3) 0.0555(14) Uani 1 1 d . . . . .
H3AA H -0.286073 0.575665 1.188404 0.067 Uiso 1 1 calc R U . . .
C4A C -0.3711(3) 0.6311(2) 1.2066(2) 0.0542(13) Uani 1 1 d . . . . .
H4AA H -0.424338 0.625491 1.208159 0.065 Uiso 1 1 calc R U . . .
C5A C -0.3563(3) 0.6881(2) 1.1786(3) 0.0543(14) Uani 1 1 d . . . . .
C6A C -0.3971(3) 0.7398(3) 1.2021(3) 0.0626(16) Uani 1 1 d . . . . .
H6AA H -0.424404 0.761807 1.176718 0.075 Uiso 1 1 calc R U . . .
H6AB H -0.431101 0.725371 1.227422 0.075 Uiso 1 1 calc R U . . .
C7A C -0.3412(4) 0.7780(4) 1.2248(5) 0.105(4) Uani 1 1 d . . . . .
H7AA H -0.346034 0.778173 1.261173 0.126 Uiso 1 1 calc R U . . .
H7AB H -0.345739 0.819017 1.212691 0.126 Uiso 1 1 calc R U . . .
C8A C -0.2698(3) 0.7524(3) 1.2099(3) 0.073(2) Uani 1 1 d . . . . .
C9A C -0.3441(4) 0.7280(3) 1.0893(3) 0.076(2) Uani 1 1 d . . . . .
H9AA H -0.293721 0.738304 1.097302 0.092 Uiso 1 1 calc R U . A 1
H9AB H -0.345892 0.714302 1.054625 0.092 Uiso 1 1 calc R U . A 1
C10A C -0.3300(8) 0.8297(5) 1.0072(5) 0.138(5) Uani 1 1 d . . . . .
H10A H -0.318072 0.868146 0.992912 0.207 Uiso 1 1 calc R U . . .
H10B H -0.361899 0.808269 0.984803 0.207 Uiso 1 1 calc R U . . .
H10C H -0.285766 0.807013 1.012213 0.207 Uiso 1 1 calc R U . . .
C11A C -0.3184(8) 0.8936(7) 1.1112(6) 0.154(5) Uani 1 1 d . . . . .
H11A H -0.305830 0.929609 1.093222 0.231 Uiso 1 1 calc R U . . .
H11B H -0.274371 0.873361 1.121505 0.231 Uiso 1 1 calc R U . . .
H11C H -0.346987 0.903720 1.140293 0.231 Uiso 1 1 calc R U . . .
C12A C -0.4640(7) 0.8710(5) 1.0613(4) 0.115(3) Uani 1 1 d . . . . .
C13A C -0.4954(10) 0.8811(8) 1.1135(5) 0.180(8) Uani 1 1 d . . . . .
H13A H -0.464976 0.908956 1.131574 0.269 Uiso 1 1 calc R U . . .
H13B H -0.496908 0.843497 1.131341 0.269 Uiso 1 1 calc R U . . .
H13C H -0.544133 0.897056 1.110792 0.269 Uiso 1 1 calc R U . . .
C14A C -0.4526(13) 0.9325(6) 1.0357(5) 0.198(10) Uani 1 1 d . . . . .
H14A H -0.410905 0.952215 1.050421 0.297 Uiso 1 1 calc R U . . .
H14B H -0.495466 0.956904 1.040477 0.297 Uiso 1 1 calc R U . . .
H14C H -0.444232 0.926726 1.000372 0.297 Uiso 1 1 calc R U . . .
C15A C -0.5084(9) 0.8285(7) 1.0303(5) 0.143(5) Uani 1 1 d . . . . .
H15A H -0.548719 0.813639 1.049901 0.215 Uiso 1 1 calc R U . . .
H15B H -0.478147 0.795412 1.019834 0.215 Uiso 1 1 calc R U . . .
H15C H -0.526859 0.849031 1.001110 0.215 Uiso 1 1 calc R U . . .
S1A S -0.30739(10) 0.51586(7) 1.09813(8) 0.0741(5) Uani 1 1 d D . . . .
C16A C -0.3624(5) 0.5012(4) 1.0439(3) 0.093(3) Uani 1 1 d D . . . .
H16A H -0.380258 0.538757 1.029034 0.112 Uiso 1 1 calc R U . . .
C17A C -0.3239(7) 0.4658(5) 1.0069(4) 0.129(4) Uani 1 1 d D . . . .
H17A H -0.285119 0.489391 0.992480 0.194 Uiso 1 1 calc R U . . .
H17B H -0.357285 0.453623 0.980946 0.194 Uiso 1 1 calc R U . . .
H17C H -0.303430 0.430797 1.022801 0.194 Uiso 1 1 calc R U . . .
C18A C -0.4255(6) 0.4621(5) 1.0601(5) 0.119(4) Uani 1 1 d D . . . .
H18A H -0.455392 0.483604 1.083773 0.179 Uiso 1 1 calc R U . . .
H18B H -0.406968 0.426175 1.075571 0.179 Uiso 1 1 calc R U . . .
H18C H -0.454516 0.451536 1.031213 0.179 Uiso 1 1 calc R U . . .
C19A C -0.3348(3) 0.4836(2) 1.2239(2) 0.0508(12) Uani 1 1 d . . . . .
C20A C -0.3793(3) 0.4326(2) 1.2390(3) 0.0592(15) Uani 1 1 d . . . . .
C21A C -0.4514(4) 0.4298(3) 1.2265(4) 0.089(3) Uani 1 1 d . . . . .
H21A H -0.473959 0.461283 1.209396 0.107 Uiso 1 1 calc R U . . .
C22A C -0.4900(5) 0.3796(3) 1.2398(5) 0.126(5) Uani 1 1 d . . . . .
H22A H -0.539523 0.376855 1.231573 0.152 Uiso 1 1 calc R U . . .
C23A C -0.4583(7) 0.3348(4) 1.2643(5) 0.126(5) Uani 1 1 d . . . . .
H23A H -0.485097 0.300655 1.272632 0.152 Uiso 1 1 calc R U . . .
C24A C -0.3888(8) 0.3388(4) 1.2767(4) 0.114(4) Uani 1 1 d . . . . .
H24A H -0.367173 0.307480 1.294568 0.137 Uiso 1 1 calc R U . . .
C25A C -0.3476(5) 0.3874(3) 1.2640(3) 0.081(2) Uani 1 1 d . . . . .
H25A H -0.298158 0.389227 1.272601 0.097 Uiso 1 1 calc R U . . .
Si1B Si 0.07872(9) 0.90492(7) 0.39828(7) 0.0594(4) Uani 1 1 d . . . . .
O1B O 0.0904(2) 1.02087(18) 0.24842(13) 0.0519(9) Uani 1 1 d . . . . .
O2B O 0.01288(18) 1.09486(17) 0.31531(14) 0.0481(8) Uani 1 1 d . . . . .
O3B O -0.0806(2) 1.1090(3) 0.3643(2) 0.0814(15) Uani 1 1 d . . . . .
O4B O 0.0724(2) 0.97026(17) 0.37312(14) 0.0559(9) Uani 1 1 d . . . . .
O5B O 0.1619(2) 1.1604(2) 0.20537(16) 0.0660(12) Uani 1 1 d . . . . .
O6B O 0.0741(2) 1.2078(2) 0.16433(18) 0.0652(11) Uani 1 1 d . . . . .
O7B O 0.0999(2) 1.18967(17) 0.30059(18) 0.0585(10) Uani 1 1 d . . . . .
H7B H 0.133178 1.214467 0.298125 0.088 Uiso 1 1 calc R U . . .
C1B C 0.1076(3) 1.0257(2) 0.29964(18) 0.0429(10) Uani 1 1 d . . . . .
H1BA H 0.159759 1.017095 0.304620 0.051 Uiso 1 1 calc R U . . .
C2B C 0.1312(3) 1.0603(3) 0.2176(2) 0.0545(13) Uani 1 1 d . . . . .
H2B H 0.183916 1.053427 0.221957 0.065 Uiso 1 1 calc R U . B 1
C3B C 0.1120(3) 1.1231(3) 0.2312(2) 0.0528(13) Uani 1 1 d . . . . .
H3BA H 0.061204 1.132558 0.222089 0.063 Uiso 1 1 calc R U . . .
C4B C 0.1254(3) 1.1333(2) 0.28577(19) 0.0424(10) Uani 1 1 d . . . . .
H4BA H 0.178489 1.132086 0.291528 0.051 Uiso 1 1 calc R U . . .
C5B C 0.0909(2) 1.0875(2) 0.31836(19) 0.0402(10) Uani 1 1 d . . . . .
C6B C 0.1110(3) 1.0982(3) 0.3728(2) 0.0503(12) Uani 1 1 d . . . . .
H6BA H 0.132877 1.062410 0.387396 0.060 Uiso 1 1 calc R U . . .
H6BB H 0.145457 1.131187 0.375785 0.060 Uiso 1 1 calc R U . . .
C7B C 0.0409(4) 1.1130(4) 0.3985(3) 0.0719(18) Uani 1 1 d . . . . .
H7BA H 0.032033 1.085578 0.426263 0.086 Uiso 1 1 calc R U . . .
H7BB H 0.041888 1.153755 0.411387 0.086 Uiso 1 1 calc R U . . .
C8B C -0.0160(3) 1.1064(3) 0.3598(2) 0.0582(14) Uani 1 1 d . . . . .
C9B C 0.0626(3) 0.9758(3) 0.3216(2) 0.0537(13) Uani 1 1 d . . . . .
H9BA H 0.011225 0.983296 0.314592 0.064 Uiso 1 1 calc R U . . .
H9BB H 0.076054 0.938292 0.305417 0.064 Uiso 1 1 calc R U . . .
C10B C 0.0084(5) 0.8552(4) 0.3724(4) 0.092(3) Uani 1 1 d . . . . .
H10D H 0.006976 0.818581 0.391524 0.138 Uiso 1 1 calc R U . . .
H10E H 0.019780 0.846195 0.337934 0.138 Uiso 1 1 calc R U . . .
H10F H -0.038499 0.874711 0.374174 0.138 Uiso 1 1 calc R U . . .
C11B C 0.1705(5) 0.8756(4) 0.3836(4) 0.088(2) Uani 1 1 d . . . . .
H11D H 0.171068 0.832803 0.388176 0.131 Uiso 1 1 calc R U . . .
H11E H 0.205937 0.893816 0.405547 0.131 Uiso 1 1 calc R U . . .
H11F H 0.182556 0.884941 0.349237 0.131 Uiso 1 1 calc R U . . .
C12B C 0.0683(5) 0.9173(4) 0.4652(3) 0.078(2) Uani 1 1 d . . . . .
C13B C -0.0113(5) 0.9338(4) 0.4753(4) 0.092(3) Uani 1 1 d . . . . .
H13D H -0.041206 0.898345 0.473387 0.138 Uiso 1 1 calc R U . . .
H13E H -0.027531 0.962416 0.450618 0.138 Uiso 1 1 calc R U . . .
H13F H -0.015479 0.951141 0.508290 0.138 Uiso 1 1 calc R U . . .
C14B C 0.0863(5) 0.8610(4) 0.4953(3) 0.090(2) Uani 1 1 d . . . . .
H14D H 0.058209 0.827824 0.482533 0.136 Uiso 1 1 calc R U . . .
H14E H 0.074258 0.867532 0.530043 0.136 Uiso 1 1 calc R U . . .
H14F H 0.137612 0.852259 0.492243 0.136 Uiso 1 1 calc R U . . .
C15B C 0.1174(6) 0.9670(4) 0.4835(3) 0.088(2) Uani 1 1 d . . . . .
H15D H 0.167197 0.958270 0.474285 0.132 Uiso 1 1 calc R U . . .
H15E H 0.113709 0.970092 0.519425 0.132 Uiso 1 1 calc R U . . .
H15F H 0.102597 1.004257 0.468362 0.132 Uiso 1 1 calc R U . . .
S1B S 0.10659(19) 1.0521(3) 0.15458(9) 0.0654(12) Uani 0.666(14) 1 d D . P C 1
C16B C 0.1795(8) 1.0134(7) 0.1267(5) 0.112(6) Uani 0.666(14) 1 d D . P C 1
H16B H 0.164420 1.002417 0.092546 0.135 Uiso 0.666(14) 1 calc R U P C 1
C17B C 0.2443(7) 1.0493(13) 0.1226(9) 0.197(17) Uani 0.666(14) 1 d D . P C 1
H17D H 0.232321 1.087219 0.107408 0.295 Uiso 0.666(14) 1 calc R U P C 1
H17E H 0.279784 1.028759 0.102222 0.295 Uiso 0.666(14) 1 calc R U P C 1
H17F H 0.264372 1.056103 0.155585 0.295 Uiso 0.666(14) 1 calc R U P C 1
C18B C 0.1965(18) 0.9569(9) 0.1542(7) 0.25(3) Uani 0.666(14) 1 d D . P C 1
H18D H 0.151682 0.936503 0.162384 0.372 Uiso 0.666(14) 1 calc R U P C 1
H18E H 0.222638 0.966224 0.184568 0.372 Uiso 0.666(14) 1 calc R U P C 1
H18F H 0.226239 0.931433 0.133293 0.372 Uiso 0.666(14) 1 calc R U P C 1
S1F S 0.1162(4) 1.0267(4) 0.1555(2) 0.0599(19) Uiso 0.334(14) 1 d D . P C 2
C16F C 0.1832(9) 0.9698(8) 0.1522(9) 0.074(7) Uiso 0.334(14) 1 d D . P C 2
H16C H 0.188213 0.950790 0.185247 0.089 Uiso 0.334(14) 1 calc R U P C 2
C17F C 0.2527(9) 0.9936(10) 0.1369(9) 0.069(6) Uiso 0.334(14) 1 d D . P C 2
H17G H 0.269076 1.022597 0.161243 0.103 Uiso 0.334(14) 1 calc R U P C 2
H17H H 0.247769 1.012735 0.104660 0.103 Uiso 0.334(14) 1 calc R U P C 2
H17I H 0.287799 0.961596 0.134588 0.103 Uiso 0.334(14) 1 calc R U P C 2
C18F C 0.1579(13) 0.9240(9) 0.1148(10) 0.091(8) Uiso 0.334(14) 1 d D . P C 2
H18G H 0.106098 0.917676 0.118581 0.136 Uiso 0.334(14) 1 calc R U P C 2
H18H H 0.183335 0.886784 0.120532 0.136 Uiso 0.334(14) 1 calc R U P C 2
H18I H 0.168043 0.937999 0.081351 0.136 Uiso 0.334(14) 1 calc R U P C 2
C19B C 0.1372(3) 1.1993(3) 0.1727(2) 0.0527(13) Uani 1 1 d . . . . .
C20B C 0.1950(3) 1.2359(4) 0.1504(4) 0.047(2) Uani 0.68(2) 1 d G . P D 1
C21B C 0.2667(3) 1.2225(6) 0.1594(5) 0.078(5) Uani 0.68(2) 1 d G . P D 1
H21B H 0.278867 1.190747 0.180575 0.094 Uiso 0.68(2) 1 calc R U P D 1
C22B C 0.3207(3) 1.2557(7) 0.1373(6) 0.123(10) Uani 0.68(2) 1 d G . P D 1
H22B H 0.369700 1.246575 0.143483 0.147 Uiso 0.68(2) 1 calc R U P D 1
C23B C 0.3030(5) 1.3022(6) 0.1063(4) 0.082(4) Uani 0.68(2) 1 d G . P D 1
H23B H 0.339840 1.324902 0.091253 0.098 Uiso 0.68(2) 1 calc R U P D 1
C24B C 0.2313(5) 1.3156(4) 0.0973(4) 0.074(4) Uani 0.68(2) 1 d G . P D 1
H24B H 0.219145 1.347400 0.076113 0.089 Uiso 0.68(2) 1 calc R U P D 1
C25B C 0.1773(4) 1.2824(4) 0.1194(4) 0.062(4) Uani 0.68(2) 1 d G . P D 1
H25B H 0.128311 1.291572 0.113204 0.074 Uiso 0.68(2) 1 calc R U P D 1
C20G C 0.2009(8) 1.2213(8) 0.1428(8) 0.052(8) Uiso 0.32(2) 1 d G . P D 2
C21G C 0.2676(9) 1.1944(8) 0.1376(7) 0.057(6) Uiso 0.32(2) 1 d G . P D 2
H21E H 0.275218 1.155989 0.150489 0.068 Uiso 0.32(2) 1 calc R U P D 2
C22G C 0.3231(7) 1.2237(9) 0.1136(7) 0.078(8) Uiso 0.32(2) 1 d G . P D 2
H22E H 0.368641 1.205290 0.110091 0.094 Uiso 0.32(2) 1 calc R U P D 2
C23G C 0.3119(9) 1.2799(8) 0.0948(7) 0.064(7) Uiso 0.32(2) 1 d G . P D 2
H23E H 0.349856 1.299918 0.078375 0.077 Uiso 0.32(2) 1 calc R U P D 2
C24G C 0.2453(11) 1.3068(7) 0.0999(8) 0.056(7) Uiso 0.32(2) 1 d G . P D 2
H24E H 0.237649 1.345245 0.087057 0.067 Uiso 0.32(2) 1 calc R U P D 2
C25G C 0.1898(8) 1.2775(8) 0.1239(9) 0.040(5) Uiso 0.32(2) 1 d G . P D 2
H25E H 0.144226 1.295945 0.127455 0.048 Uiso 0.32(2) 1 calc R U P D 2
S1C S 0.11355(11) 0.32234(11) 0.64584(6) 0.0846(6) Uani 1 1 d . . . . .
O1C O 0.0819(2) 0.32264(18) 0.73975(14) 0.0537(9) Uani 1 1 d . . . . .
O2C O -0.0001(2) 0.40919(18) 0.78912(14) 0.0531(9) Uani 1 1 d . . . . .
O3C O -0.0985(3) 0.4360(3) 0.8271(3) 0.111(2) Uani 1 1 d . . . . .
O4C O 0.0780(3) 0.29481(19) 0.86978(15) 0.0636(11) Uani 1 1 d . . . . .
O5C O 0.1478(2) 0.4530(2) 0.67607(15) 0.0609(11) Uani 1 1 d . . . . .
O6C O 0.0537(3) 0.4772(3) 0.6280(2) 0.103(2) Uani 1 1 d . . . . .
O7C O 0.0888(2) 0.50047(19) 0.7663(2) 0.0663(11) Uani 1 1 d . . . . .
H7C H 0.123829 0.523670 0.768426 0.099 Uiso 1 1 calc R U . . .
C1C C 0.0964(3) 0.3392(2) 0.7901(2) 0.0484(12) Uani 1 1 d . . . . .
H1CA H 0.148753 0.333656 0.796875 0.058 Uiso 1 1 calc R U . . .
C2C C 0.1247(3) 0.3552(3) 0.7056(2) 0.0565(14) Uani 1 1 d . . . . .
H2CA H 0.176301 0.351889 0.715546 0.068 Uiso 1 1 calc R U . . .
C3C C 0.1024(3) 0.4188(3) 0.7086(2) 0.0574(15) Uani 1 1 d . . . . .
H3CA H 0.050797 0.423279 0.698991 0.069 Uiso 1 1 calc R U . . .
C4C C 0.1145(3) 0.4419(2) 0.7607(2) 0.0498(12) Uani 1 1 d . . . . .
H4CA H 0.167213 0.441551 0.767639 0.060 Uiso 1 1 calc R U . . .
C5C C 0.0773(3) 0.4033(2) 0.79812(19) 0.0452(11) Uani 1 1 d . . . . .
C6C C 0.0889(4) 0.4261(3) 0.8511(2) 0.0634(15) Uani 0.65(3) 1 d . . P E 1
H6CA H 0.121169 0.399192 0.869416 0.076 Uiso 0.65(3) 1 calc R U P E 1
H6CB H 0.111224 0.465696 0.850357 0.076 Uiso 0.65(3) 1 calc R U P E 1
C7C C 0.0206(7) 0.4289(7) 0.8747(5) 0.077(5) Uani 0.65(3) 1 d . . P E 1
H7CA H 0.015908 0.464991 0.894936 0.092 Uiso 0.65(3) 1 calc R U P E 1
H7CB H 0.012251 0.393954 0.895796 0.092 Uiso 0.65(3) 1 calc R U P E 1
C6I C 0.0889(4) 0.4261(3) 0.8511(2) 0.0634(15) Uani 0.35(3) 1 d . . P E 2
H6IA H 0.130791 0.452852 0.853488 0.076 Uiso 0.35(3) 1 calc R U P E 2
H6IB H 0.094107 0.393572 0.875167 0.076 Uiso 0.35(3) 1 calc R U P E 2
C7I C 0.0091(9) 0.4629(10) 0.8581(7) 0.051(6) Uiso 0.35(3) 1 d . . P E 2
H7IA H -0.007620 0.462339 0.892711 0.061 Uiso 0.35(3) 1 calc R U P E 2
H7IB H 0.012583 0.504198 0.846499 0.061 Uiso 0.35(3) 1 calc R U P E 2
C8C C -0.0339(4) 0.4300(4) 0.8283(3) 0.083(2) Uani 1 1 d . . . . .
C9C C 0.0539(4) 0.2948(3) 0.8202(2) 0.0595(14) Uani 1 1 d . . . . .
H9CA H 0.002150 0.304931 0.819166 0.071 Uiso 1 1 calc R U . . .
H9CB H 0.059894 0.254960 0.805919 0.071 Uiso 1 1 calc R U . . .
Si1C Si 0.09811(9) 0.23386(7) 0.90040(7) 0.0583(4) Uani 1 1 d D . . . .
C10C C 0.1507(4) 0.1828(4) 0.8611(3) 0.0769(19) Uani 1 1 d D . . . .
H10G H 0.188482 0.204824 0.843919 0.115 Uiso 1 1 calc R U . . .
H10H H 0.118818 0.164381 0.836808 0.115 Uiso 1 1 calc R U . . .
H10I H 0.172607 0.152272 0.881726 0.115 Uiso 1 1 calc R U . . .
C11C C 0.0116(4) 0.1991(4) 0.9194(4) 0.092(3) Uani 1 1 d D . . . .
H11G H -0.013678 0.184529 0.890094 0.138 Uiso 1 1 calc R U . . .
H11H H -0.018352 0.228271 0.936272 0.138 Uiso 1 1 calc R U . . .
H11I H 0.021391 0.166092 0.941727 0.138 Uiso 1 1 calc R U . . .
C12C C 0.1503(4) 0.2592(3) 0.9552(2) 0.0645(16) Uani 1 1 d D . . . .
C13C C 0.1072(6) 0.3026(4) 0.9852(3) 0.098(3) Uani 1 1 d D . . . .
H13G H 0.135847 0.315805 1.013488 0.147 Uiso 1 1 calc R U . . .
H13H H 0.063198 0.283593 0.997074 0.147 Uiso 1 1 calc R U . . .
H13I H 0.094700 0.336547 0.964658 0.147 Uiso 1 1 calc R U . . .
C14C C 0.1713(6) 0.2062(4) 0.9873(3) 0.096(3) Uani 1 1 d D . . . .
H14G H 0.194937 0.220216 1.017409 0.144 Uiso 1 1 calc R U . . .
H14H H 0.204215 0.180743 0.968922 0.144 Uiso 1 1 calc R U . . .
H14I H 0.128020 0.183962 0.996138 0.144 Uiso 1 1 calc R U . . .
C15C C 0.2191(5) 0.2891(5) 0.9382(4) 0.097(3) Uani 1 1 d D . . . .
H15G H 0.241728 0.309171 0.966193 0.145 Uiso 1 1 calc R U . . .
H15H H 0.207814 0.317983 0.912460 0.145 Uiso 1 1 calc R U . . .
H15I H 0.252210 0.259478 0.924949 0.145 Uiso 1 1 calc R U . . .
C16C C 0.1988(5) 0.2822(4) 0.6401(4) 0.095(3) Uani 1 1 d . . . . .
H16D H 0.207420 0.260965 0.671826 0.114 Uiso 1 1 calc R U . . .
C17C C 0.1918(7) 0.2361(6) 0.5993(5) 0.140(5) Uani 1 1 d . . . . .
H17J H 0.235527 0.212110 0.598119 0.211 Uiso 1 1 calc R U . . .
H17K H 0.184902 0.255836 0.567525 0.211 Uiso 1 1 calc R U . . .
H17L H 0.150365 0.210689 0.606165 0.211 Uiso 1 1 calc R U . . .
C18C C 0.2604(6) 0.3215(5) 0.6314(4) 0.113(4) Uani 1 1 d . . . . .
H18J H 0.304261 0.297911 0.628056 0.169 Uiso 1 1 calc R U . . .
H18K H 0.265563 0.348625 0.659288 0.169 Uiso 1 1 calc R U . . .
H18L H 0.252488 0.344061 0.601077 0.169 Uiso 1 1 calc R U . . .
C19C C 0.1170(4) 0.4769(4) 0.6354(2) 0.0702(18) Uani 1 1 d . . . . .
C20C C 0.1725(4) 0.5018(3) 0.6019(2) 0.0609(15) Uani 1 1 d . . . . .
C21C C 0.2453(4) 0.4923(3) 0.6089(2) 0.0638(16) Uani 1 1 d . . . . .
H21C H 0.261513 0.472718 0.637742 0.077 Uiso 1 1 calc R U . . .
C22C C 0.2941(4) 0.5110(3) 0.5743(3) 0.077(2) Uani 1 1 d . . . . .
H22C H 0.343860 0.503815 0.579310 0.092 Uiso 1 1 calc R U . . .
C23C C 0.2718(5) 0.5403(3) 0.5322(2) 0.074(2) Uani 1 1 d . . . . .
H23C H 0.305562 0.551748 0.507801 0.089 Uiso 1 1 calc R U . . .
C24C C 0.2003(6) 0.5524(3) 0.5264(3) 0.083(2) Uani 1 1 d . . . . .
H24C H 0.185068 0.574725 0.498671 0.100 Uiso 1 1 calc R U . . .
C25C C 0.1491(5) 0.5327(3) 0.5604(3) 0.075(2) Uani 1 1 d . . . . .
H25C H 0.099459 0.540152 0.555324 0.090 Uiso 1 1 calc R U . . .
S1D S -0.13779(8) 1.11308(7) 0.11352(6) 0.0590(4) Uani 1 1 d . . . . .
O1D O -0.1253(2) 1.00555(18) 0.14898(17) 0.0611(10) Uani 1 1 d . . . . .
O2D O -0.2158(2) 0.96792(18) 0.22731(18) 0.0634(12) Uani 1 1 d . . . . .
O3D O -0.3071(2) 0.91879(17) 0.26025(17) 0.0592(10) Uani 1 1 d . . . . .
O4D O -0.0588(3) 0.8816(3) 0.1367(2) 0.0821(14) Uani 1 1 d D . . . .
O5D O -0.11720(18) 1.13650(17) 0.22547(14) 0.0488(8) Uani 1 1 d . . . . .
O6D O -0.2288(2) 1.1756(2) 0.2226(2) 0.0735(13) Uani 1 1 d . . . . .
O7D O -0.1601(3) 1.0490(3) 0.29491(18) 0.0890(18) Uani 1 1 d . . . . .
H7D H -0.133863 1.069331 0.313474 0.133 Uiso 1 1 calc R U . . .
C1D C -0.1021(4) 0.9627(3) 0.1851(3) 0.075(2) Uani 1 1 d . . . . .
H1DA H -0.049002 0.966603 0.189498 0.090 Uiso 1 1 calc R U . . .
C2D C -0.1080(3) 1.0648(3) 0.1611(2) 0.0530(13) Uani 1 1 d . . . . .
H2DA H -0.054779 1.068521 0.164834 0.064 Uiso 1 1 calc R U . . .
C3D C -0.1441(3) 1.0797(2) 0.2104(2) 0.0479(12) Uani 1 1 d . . . . .
H3DA H -0.197501 1.080698 0.206631 0.057 Uiso 1 1 calc R U . . .
C4D C -0.1224(3) 1.0362(3) 0.2501(2) 0.0631(17) Uani 1 1 d . . . . .
H4DA H -0.069589 1.040031 0.256234 0.076 Uiso 1 1 calc R U . . .
C5D C -0.1383(3) 0.9744(3) 0.2345(3) 0.070(2) Uani 1 1 d . . . . .
C6D C -0.1187(4) 0.9294(4) 0.2758(4) 0.100(3) Uani 1 1 d . . . . .
H6DA H -0.081371 0.901680 0.264174 0.120 Uiso 1 1 calc R U . . .
H6DB H -0.100442 0.950222 0.305387 0.120 Uiso 1 1 calc R U . . .
C7D C -0.1860(3) 0.8975(3) 0.2875(2) 0.0584(14) Uani 1 1 d . . . . .
H7DA H -0.196595 0.899710 0.323223 0.070 Uiso 1 1 calc R U . . .
H7DB H -0.182202 0.855615 0.277800 0.070 Uiso 1 1 calc R U . . .
C8D C -0.2435(3) 0.9278(2) 0.2583(2) 0.0529(13) Uani 1 1 d . . . . .
C9D C -0.1176(5) 0.9030(3) 0.1629(5) 0.102(3) Uani 1 1 d . . . . .
H9DA H -0.129996 0.874917 0.189505 0.122 Uiso 1 1 calc R U . . .
H9DB H -0.159511 0.906043 0.140517 0.122 Uiso 1 1 calc R U . . .
Si1D Si -0.05214(19) 0.83436(17) 0.08599(13) 0.0816(12) Uani 0.674(8) 1 d D . P F 1
C10D C 0.0352(9) 0.7940(9) 0.0878(8) 0.111(6) Uani 0.674(8) 1 d D . P F 1
H10J H 0.035664 0.767136 0.116056 0.167 Uiso 0.674(8) 1 calc R U P F 1
H10K H 0.074676 0.822367 0.090985 0.167 Uiso 0.674(8) 1 calc R U P F 1
H10L H 0.041181 0.771436 0.057266 0.167 Uiso 0.674(8) 1 calc R U P F 1
C11D C -0.1264(10) 0.7798(8) 0.0869(10) 0.134(9) Uani 0.674(8) 1 d D . P F 1
H11J H -0.121296 0.754260 0.115842 0.201 Uiso 0.674(8) 1 calc R U P F 1
H11K H -0.124455 0.755766 0.056873 0.201 Uiso 0.674(8) 1 calc R U P F 1
H11L H -0.172528 0.800447 0.088424 0.201 Uiso 0.674(8) 1 calc R U P F 1
C12D C -0.0582(7) 0.8804(5) 0.0284(4) 0.099(4) Uani 0.674(8) 1 d D . P F 1
C13D C -0.1352(8) 0.8921(10) 0.0147(8) 0.177(13) Uani 0.674(8) 1 d D . P F 1
H13J H -0.136895 0.914912 -0.015944 0.265 Uiso 0.674(8) 1 calc R U P F 1
H13K H -0.158484 0.914444 0.041186 0.265 Uiso 0.674(8) 1 calc R U P F 1
H13L H -0.160261 0.854577 0.010038 0.265 Uiso 0.674(8) 1 calc R U P F 1
C14D C -0.0189(10) 0.9394(6) 0.0353(7) 0.132(7) Uani 0.674(8) 1 d D . P F 1
H14J H -0.014889 0.959456 0.003378 0.198 Uiso 0.674(8) 1 calc R U P F 1
H14K H 0.029236 0.932152 0.048585 0.198 Uiso 0.674(8) 1 calc R U P F 1
H14L H -0.046027 0.964227 0.058249 0.198 Uiso 0.674(8) 1 calc R U P F 1
C15D C -0.0206(14) 0.8493(9) -0.0139(5) 0.163(11) Uani 0.674(8) 1 d D . P F 1
H15J H -0.011762 0.877442 -0.040694 0.245 Uiso 0.674(8) 1 calc R U P F 1
H15K H -0.050961 0.817182 -0.026045 0.245 Uiso 0.674(8) 1 calc R U P F 1
H15L H 0.025328 0.833268 -0.002382 0.245 Uiso 0.674(8) 1 calc R U P F 1
Si1E Si -0.0775(3) 0.8658(3) 0.0800(2) 0.060(2) Uiso 0.326(8) 1 d D . P F 2
C10E C -0.1277(11) 0.9208(8) 0.0430(7) 0.066(6) Uiso 0.326(8) 1 d D . P F 2
H10M H -0.177972 0.921764 0.053837 0.099 Uiso 0.326(8) 1 calc R U P F 2
H10N H -0.125639 0.909949 0.008062 0.099 Uiso 0.326(8) 1 calc R U P F 2
H10O H -0.106176 0.959830 0.047576 0.099 Uiso 0.326(8) 1 calc R U P F 2
C11E C -0.1245(16) 0.7939(10) 0.0814(15) 0.096(12) Uiso 0.326(8) 1 d D . P F 2
H11M H -0.170648 0.798303 0.098364 0.143 Uiso 0.326(8) 1 calc R U P F 2
H11N H -0.094865 0.765005 0.098946 0.143 Uiso 0.326(8) 1 calc R U P F 2
H11O H -0.132796 0.780317 0.047552 0.143 Uiso 0.326(8) 1 calc R U P F 2
C12E C 0.0161(7) 0.8561(8) 0.0552(7) 0.089(7) Uiso 0.326(8) 1 d D . P F 2
C13E C 0.0543(17) 0.8068(16) 0.0810(16) 0.15(3) Uiso 0.326(8) 1 d D . P F 2
H13M H 0.092779 0.791691 0.059839 0.226 Uiso 0.326(8) 1 calc R U P F 2
H13N H 0.020161 0.775102 0.088228 0.226 Uiso 0.326(8) 1 calc R U P F 2
H13O H 0.074979 0.821456 0.111929 0.226 Uiso 0.326(8) 1 calc R U P F 2
C14E C 0.0581(13) 0.9137(11) 0.0625(11) 0.103(9) Uiso 0.326(8) 1 d D . P F 2
H14M H 0.105759 0.910003 0.047461 0.155 Uiso 0.326(8) 1 calc R U P F 2
H14N H 0.063324 0.921600 0.097869 0.155 Uiso 0.326(8) 1 calc R U P F 2
H14O H 0.031999 0.946229 0.046916 0.155 Uiso 0.326(8) 1 calc R U P F 2
C15E C 0.0139(16) 0.8449(16) 0.0002(7) 0.105(12) Uiso 0.326(8) 1 d D . P F 2
H15M H 0.063026 0.842174 -0.012582 0.158 Uiso 0.326(8) 1 calc R U P F 2
H15N H -0.011295 0.877365 -0.016176 0.158 Uiso 0.326(8) 1 calc R U P F 2
H15O H -0.011523 0.807865 -0.006265 0.158 Uiso 0.326(8) 1 calc R U P F 2
C16D C -0.0543(4) 1.1427(3) 0.0914(2) 0.0617(15) Uani 1 1 d . . . . .
H16E H -0.023451 1.152493 0.120449 0.074 Uiso 1 1 calc R U . . .
C17D C -0.0149(5) 1.0996(5) 0.0597(3) 0.106(3) Uani 1 1 d . . . . .
H17M H 0.030984 1.116756 0.049249 0.159 Uiso 1 1 calc R U . . .
H17N H -0.043927 1.090336 0.030535 0.159 Uiso 1 1 calc R U . . .
H17O H -0.005863 1.063438 0.078429 0.159 Uiso 1 1 calc R U . . .
C18D C -0.0710(6) 1.1990(4) 0.0640(4) 0.107(3) Uani 1 1 d . . . . .
H18M H -0.026018 1.219029 0.055408 0.160 Uiso 1 1 calc R U . . .
H18N H -0.100117 1.224810 0.084955 0.160 Uiso 1 1 calc R U . . .
H18O H -0.097610 1.189761 0.033771 0.160 Uiso 1 1 calc R U . . .
C19D C -0.1654(3) 1.1815(3) 0.2297(2) 0.0530(13) Uani 1 1 d . . . . .
C20D C -0.1311(3) 1.2378(3) 0.2448(2) 0.0525(13) Uani 1 1 d . . . . .
C21D C -0.0592(3) 1.2402(3) 0.2591(3) 0.0656(17) Uani 1 1 d . . . . .
H21D H -0.030394 1.205705 0.258624 0.079 Uiso 1 1 calc R U . . .
C22D C -0.0306(4) 1.2931(3) 0.2740(4) 0.081(2) Uani 1 1 d . . . . .
H22D H 0.017883 1.294662 0.284850 0.097 Uiso 1 1 calc R U . . .
C23D C -0.0710(4) 1.3439(3) 0.2733(3) 0.0703(17) Uani 1 1 d . . . . .
H23D H -0.050268 1.380109 0.283696 0.084 Uiso 1 1 calc R U . . .
C24D C -0.1418(4) 1.3425(3) 0.2577(3) 0.0726(18) Uani 1 1 d . . . . .
H24D H -0.169528 1.377649 0.256848 0.087 Uiso 1 1 calc R U . . .
C25D C -0.1720(4) 1.2887(3) 0.2432(3) 0.0655(16) Uani 1 1 d . . . . .
H25D H -0.220425 1.287187 0.232187 0.079 Uiso 1 1 calc R U . . .

loop_
_atom_site_aniso_label
_atom_site_aniso_U_11
_atom_site_aniso_U_22
_atom_site_aniso_U_33
_atom_site_aniso_U_23
_atom_site_aniso_U_13
_atom_site_aniso_U_12
Si1A 0.139(2) 0.0722(13) 0.1110(18) 0.0375(13) 0.0498(17) 0.0353(15)
O1A 0.060(2) 0.043(2) 0.088(3) 0.006(2) -0.003(2) -0.0018(18)
O2A 0.0371(18) 0.0298(16) 0.100(3) -0.0030(18) -0.0002(19) 0.0005(14)
O3A 0.050(3) 0.047(2) 0.165(6) -0.029(3) -0.001(3) -0.003(2)
O4A 0.155(15) 0.072(5) 0.118(7) 0.039(5) 0.034(8) 0.042(7)
O5A 0.0364(19) 0.0348(18) 0.108(3) 0.0142(19) -0.011(2) -0.0079(15)
O6A 0.040(2) 0.056(2) 0.094(3) 0.022(2) -0.009(2) -0.0043(17)
O7A 0.069(3) 0.049(2) 0.081(3) 0.006(2) -0.026(2) -0.015(2)
C1A 0.053(3) 0.048(3) 0.088(4) 0.005(3) -0.009(3) 0.004(3)
C2A 0.050(3) 0.042(3) 0.093(5) 0.010(3) -0.015(3) -0.006(2)
C3A 0.042(3) 0.032(2) 0.092(4) 0.013(3) -0.014(3) -0.013(2)
C4A 0.038(3) 0.042(3) 0.083(4) 0.006(3) -0.013(3) -0.007(2)
C5A 0.035(3) 0.036(3) 0.092(4) 0.004(3) -0.006(3) 0.001(2)
C6A 0.039(3) 0.046(3) 0.103(5) 0.006(3) 0.008(3) 0.008(2)
C7A 0.043(4) 0.070(4) 0.202(11) -0.058(6) -0.001(5) 0.009(3)
C8A 0.047(3) 0.039(3) 0.133(6) -0.018(3) 0.003(4) -0.001(2)
C9A 0.080(5) 0.047(3) 0.102(5) 0.015(3) -0.001(4) 0.006(3)
C10A 0.177(12) 0.101(7) 0.135(9) 0.037(7) 0.082(9) 0.022(8)
C11A 0.128(10) 0.157(12) 0.177(14) -0.019(10) -0.023(10) -0.038(9)
C12A 0.142(10) 0.105(7) 0.097(7) 0.006(6) -0.012(7) 0.008(7)
C13A 0.192(15) 0.222(17) 0.125(10) 0.067(11) 0.061(10) 0.110(14)
C14A 0.36(3) 0.122(10) 0.110(9) 0.043(8) 0.019(13) 0.125(14)
C15A 0.151(12) 0.173(13) 0.107(8) 0.015(8) -0.028(8) -0.046(10)
S1A 0.0648(9) 0.0502(8) 0.1073(14) -0.0087(8) -0.0187(9) 0.0027(7)
C16A 0.105(7) 0.107(6) 0.068(4) 0.001(4) 0.003(4) 0.014(5)
C17A 0.149(11) 0.120(8) 0.118(8) -0.037(7) -0.060(8) 0.019(8)
C18A 0.089(7) 0.131(9) 0.138(9) -0.014(8) -0.019(6) -0.013(6)
C19A 0.045(3) 0.039(3) 0.068(3) 0.007(2) -0.003(2) -0.002(2)
C20A 0.052(3) 0.036(3) 0.090(4) 0.001(3) 0.017(3) -0.003(2)
C21A 0.049(3) 0.040(3) 0.179(9) -0.012(4) 0.040(5) -0.011(3)
C22A 0.085(6) 0.047(4) 0.248(14) -0.034(6) 0.091(8) -0.024(4)
C23A 0.148(10) 0.045(4) 0.186(11) -0.018(5) 0.112(9) -0.035(5)
C24A 0.172(12) 0.058(5) 0.111(7) 0.030(5) 0.040(8) -0.004(6)
C25A 0.100(6) 0.052(4) 0.090(5) 0.020(3) 0.003(4) -0.004(4)
Si1B 0.0555(9) 0.0480(8) 0.0748(10) 0.0136(8) -0.0071(8) -0.0040(7)
O1B 0.046(2) 0.064(2) 0.0456(19) -0.0039(17) 0.0029(15) -0.0081(17)
O2B 0.0287(17) 0.057(2) 0.058(2) 0.0011(17) 0.0032(15) -0.0037(15)
O3B 0.045(2) 0.098(4) 0.101(4) -0.020(3) 0.022(2) -0.001(2)
O4B 0.068(3) 0.047(2) 0.053(2) 0.0046(16) 0.0061(18) -0.0046(18)
O5B 0.0366(19) 0.095(3) 0.066(2) 0.042(2) -0.0056(18) -0.009(2)
O6B 0.046(2) 0.075(3) 0.075(3) 0.015(2) -0.007(2) 0.000(2)
O7B 0.043(2) 0.043(2) 0.089(3) 0.0121(19) 0.001(2) 0.0025(15)
C1B 0.036(2) 0.047(3) 0.046(3) 0.000(2) 0.000(2) -0.002(2)
C2B 0.037(3) 0.078(4) 0.048(3) 0.004(3) 0.002(2) -0.006(3)
C3B 0.033(2) 0.071(4) 0.054(3) 0.019(3) 0.000(2) -0.009(2)
C4B 0.032(2) 0.042(2) 0.053(3) 0.008(2) 0.002(2) -0.0029(19)
C5B 0.030(2) 0.041(2) 0.049(3) 0.003(2) 0.0002(19) -0.0033(19)
C6B 0.048(3) 0.054(3) 0.049(3) 0.000(2) -0.002(2) -0.006(2)
C7B 0.067(4) 0.083(5) 0.065(4) -0.015(3) 0.007(3) 0.006(3)
C8B 0.047(3) 0.059(3) 0.068(4) -0.008(3) 0.016(3) -0.001(3)
C9B 0.056(3) 0.047(3) 0.058(3) 0.005(2) -0.008(3) -0.007(2)
C10B 0.100(6) 0.065(4) 0.111(6) 0.024(4) -0.018(5) -0.029(4)
C11B 0.078(5) 0.075(5) 0.110(6) 0.004(4) 0.008(5) 0.010(4)
C12B 0.087(5) 0.072(4) 0.073(4) 0.020(4) 0.003(4) 0.001(4)
C13B 0.089(6) 0.094(6) 0.093(6) 0.026(5) 0.028(5) 0.021(5)
C14B 0.088(6) 0.088(5) 0.096(6) 0.030(5) 0.008(5) 0.008(4)
C15B 0.111(7) 0.086(5) 0.068(4) 0.000(4) -0.013(4) 0.005(5)
S1B 0.0699(17) 0.079(3) 0.0468(13) -0.0080(13) 0.0043(10) -0.0055(17)
C16B 0.138(14) 0.132(13) 0.067(7) -0.003(8) 0.002(8) 0.061(11)
C17B 0.049(8) 0.40(5) 0.143(18) -0.07(3) -0.004(9) 0.000(15)
C18B 0.50(6) 0.16(2) 0.082(12) -0.043(13) -0.09(2) 0.19(3)
C19B 0.045(3) 0.065(3) 0.048(3) 0.014(2) -0.004(2) -0.001(3)
C20B 0.049(5) 0.052(6) 0.039(4) 0.003(5) -0.003(3) -0.006(4)
C21B 0.047(5) 0.092(10) 0.096(10) 0.061(9) -0.008(5) -0.006(5)
C22B 0.049(6) 0.171(19) 0.147(16) 0.106(16) -0.002(7) -0.019(8)
C23B 0.069(8) 0.079(9) 0.096(9) 0.039(8) 0.026(6) -0.009(6)
C24B 0.102(10) 0.057(6) 0.064(7) 0.023(5) 0.020(6) 0.003(6)
C25B 0.077(7) 0.061(6) 0.047(6) 0.011(4) -0.008(5) 0.017(5)
S1C 0.0762(11) 0.1251(16) 0.0524(8) -0.0135(9) 0.0070(8) -0.0309(11)
O1C 0.051(2) 0.062(2) 0.0481(19) 0.0009(17) 0.0054(16) -0.0069(17)
O2C 0.0397(19) 0.064(2) 0.056(2) 0.0104(18) 0.0070(16) 0.0095(17)
O3C 0.054(3) 0.122(5) 0.156(6) -0.066(4) 0.042(3) -0.006(3)
O4C 0.081(3) 0.059(2) 0.051(2) 0.0132(18) 0.007(2) 0.009(2)
O5C 0.046(2) 0.085(3) 0.052(2) 0.029(2) -0.0030(17) -0.002(2)
O6C 0.058(3) 0.158(6) 0.093(4) 0.066(4) -0.015(3) 0.003(3)
O7C 0.055(2) 0.054(2) 0.090(3) 0.018(2) 0.013(2) 0.0100(18)
C1C 0.044(3) 0.053(3) 0.048(3) 0.006(2) -0.001(2) 0.004(2)
C2C 0.044(3) 0.074(4) 0.051(3) 0.006(3) 0.006(2) -0.009(3)
C3C 0.035(3) 0.085(4) 0.052(3) 0.027(3) -0.003(2) -0.007(3)
C4C 0.040(3) 0.051(3) 0.058(3) 0.014(2) 0.000(2) 0.003(2)
C5C 0.033(2) 0.053(3) 0.050(3) 0.009(2) -0.003(2) 0.002(2)
C6C 0.079(4) 0.059(3) 0.053(3) 0.002(3) -0.004(3) -0.004(3)
C7C 0.090(8) 0.072(9) 0.067(7) -0.014(6) 0.024(6) -0.002(6)
C6I 0.079(4) 0.059(3) 0.053(3) 0.002(3) -0.004(3) -0.004(3)
C8C 0.069(5) 0.081(5) 0.099(6) -0.039(4) 0.033(4) -0.010(4)
C9C 0.063(4) 0.060(3) 0.055(3) 0.015(3) 0.004(3) -0.001(3)
Si1C 0.0520(9) 0.0568(9) 0.0660(9) 0.0143(7) 0.0064(7) 0.0085(7)
C10C 0.072(4) 0.083(5) 0.076(4) -0.010(4) -0.005(4) 0.019(4)
C11C 0.065(4) 0.098(6) 0.113(6) 0.035(5) 0.003(4) -0.003(4)
C12C 0.064(4) 0.061(4) 0.068(4) 0.016(3) 0.011(3) 0.012(3)
C13C 0.116(7) 0.097(6) 0.081(5) -0.002(4) -0.005(5) 0.044(6)
C14C 0.111(7) 0.089(6) 0.088(5) 0.016(5) -0.019(5) 0.027(5)
C15C 0.078(5) 0.105(6) 0.107(7) 0.008(5) -0.007(5) -0.008(5)
C16C 0.090(6) 0.097(6) 0.098(6) -0.034(5) 0.029(5) -0.024(5)
C17C 0.133(10) 0.132(9) 0.156(11) -0.077(9) 0.037(8) -0.042(8)
C18C 0.099(7) 0.120(7) 0.119(7) -0.052(6) 0.051(6) -0.041(6)
C19C 0.059(4) 0.092(5) 0.059(3) 0.033(3) -0.007(3) 0.002(3)
C20C 0.074(4) 0.065(4) 0.044(3) 0.014(3) -0.004(3) -0.008(3)
C21C 0.067(4) 0.076(4) 0.048(3) 0.021(3) 0.001(3) -0.004(3)
C22C 0.076(5) 0.078(5) 0.076(4) 0.025(4) 0.021(4) -0.001(4)
C23C 0.106(6) 0.071(4) 0.046(3) 0.010(3) 0.008(3) -0.022(4)
C24C 0.126(7) 0.072(4) 0.052(4) 0.025(3) -0.016(4) -0.029(5)
C25C 0.091(5) 0.073(4) 0.060(4) 0.025(3) -0.015(3) -0.009(4)
S1D 0.0504(8) 0.0691(9) 0.0574(8) 0.0198(7) -0.0041(6) -0.0050(6)
O1D 0.051(2) 0.051(2) 0.081(3) 0.004(2) 0.005(2) -0.0027(17)
O2D 0.0370(19) 0.061(2) 0.092(3) 0.034(2) -0.0142(19) -0.0115(17)
O3D 0.048(2) 0.044(2) 0.085(3) 0.0069(19) 0.002(2) -0.0080(16)
O4D 0.073(3) 0.099(4) 0.074(3) 0.009(3) -0.001(2) 0.013(3)
O5D 0.0321(16) 0.055(2) 0.059(2) 0.0063(17) -0.0016(15) -0.0052(15)
O6D 0.033(2) 0.082(3) 0.105(4) -0.024(3) 0.002(2) -0.0017(19)
O7D 0.070(3) 0.138(5) 0.059(3) 0.028(3) -0.005(2) -0.049(3)
C1D 0.043(3) 0.051(3) 0.131(6) 0.028(4) -0.005(4) 0.001(3)
C2D 0.039(3) 0.056(3) 0.065(3) 0.010(3) 0.004(2) -0.003(2)
C3D 0.034(2) 0.058(3) 0.052(3) 0.016(2) -0.002(2) -0.005(2)
C4D 0.042(3) 0.076(4) 0.071(4) 0.034(3) -0.013(3) -0.018(3)
C5D 0.032(3) 0.074(4) 0.104(5) 0.045(4) -0.014(3) -0.008(3)
C6D 0.058(4) 0.091(5) 0.152(8) 0.074(6) -0.037(5) -0.017(4)
C7D 0.065(4) 0.046(3) 0.064(3) 0.015(3) -0.012(3) -0.007(3)
C8D 0.054(3) 0.035(3) 0.070(4) 0.006(2) 0.000(3) -0.007(2)
C9D 0.064(4) 0.050(4) 0.191(10) 0.009(5) 0.024(6) 0.003(3)
Si1D 0.076(2) 0.082(2) 0.087(2) 0.0242(17) 0.0012(16) 0.0100(18)
C10D 0.106(12) 0.101(11) 0.127(14) -0.028(10) -0.016(11) 0.040(10)
C11D 0.141(17) 0.078(10) 0.18(2) 0.058(12) -0.006(14) -0.008(10)
C12D 0.116(11) 0.097(9) 0.085(8) 0.022(7) 0.005(7) -0.017(8)
C13D 0.114(14) 0.22(3) 0.20(2) 0.15(2) -0.051(15) -0.041(15)
C14D 0.129(14) 0.110(12) 0.157(16) 0.035(11) 0.051(13) -0.030(11)
C15D 0.29(3) 0.133(17) 0.071(9) -0.004(10) 0.001(16) 0.04(2)
C16D 0.062(4) 0.065(4) 0.058(3) 0.010(3) -0.002(3) -0.008(3)
C17D 0.093(6) 0.164(10) 0.062(4) 0.005(5) 0.022(4) 0.040(7)
C18D 0.105(7) 0.086(6) 0.129(8) 0.041(6) 0.012(6) -0.023(5)
C19D 0.042(3) 0.059(3) 0.057(3) -0.001(3) 0.005(2) -0.002(2)
C20D 0.044(3) 0.061(3) 0.053(3) 0.005(2) 0.005(2) -0.005(2)
C21D 0.044(3) 0.061(4) 0.092(5) 0.018(3) -0.009(3) -0.004(3)
C22D 0.055(4) 0.060(4) 0.128(7) 0.025(4) -0.020(4) -0.011(3)
C23D 0.066(4) 0.063(4) 0.082(4) 0.006(3) -0.003(3) -0.006(3)
C24D 0.074(4) 0.068(4) 0.076(4) -0.006(3) -0.002(3) 0.008(3)
C25D 0.048(3) 0.076(4) 0.072(4) -0.005(3) 0.000(3) 0.008(3)

loop_
_atom_type_symbol
_atom_type_description
_atom_type_scat_dispersion_real
_atom_type_scat_dispersion_imag
_atom_type_scat_source
C C 0.0181 0.0091 'International Tables Vol C Tables 4.2.6.8 and 6.1.1.4'
H H 0.0000 0.0000 'International Tables Vol C Tables 4.2.6.8 and 6.1.1.4'
O O 0.0492 0.0322 'International Tables Vol C Tables 4.2.6.8 and 6.1.1.4'
Si Si 0.2541 0.3302 'International Tables Vol C Tables 4.2.6.8 and 6.1.1.4'
S S 0.3331 0.5567 'International Tables Vol C Tables 4.2.6.8 and 6.1.1.4'

loop_
_geom_angle_atom_site_label_1
_geom_angle_atom_site_label_2
_geom_angle_atom_site_label_3
_geom_angle
O4H Si1A C12A 127.8(16)
O4A Si1A C12A 104.4(8)
O4H Si1A C10A 108.7(13)
O4A Si1A C10A 110.8(5)
C12A Si1A C10A 113.2(6)
O4H Si1A C11A 83.6(15)
O4A Si1A C11A 109.1(9)
C12A Si1A C11A 108.0(7)
C10A Si1A C11A 111.1(8)
C2A O1A C1A 113.5(5)
C8A O2A C5A 112.7(4)
C9A O4A Si1A 124.1(9)
C9A O4H Si1A 120(2)
C19A O5A C3A 119.3(4)
C4A O7A H7A 109.5
O1A C1A C5A 110.6(5)
O1A C1A C9A 101.9(6)
C5A C1A C9A 116.5(6)
O1A C1A H1AA 109.2
C5A C1A H1AA 109.2
C9A C1A H1AA 109.2
O1A C2A C3A 109.1(5)
O1A C2A S1A 108.4(5)
C3A C2A S1A 111.4(4)
O1A C2A H2AA 109.3
C3A C2A H2AA 109.3
S1A C2A H2AA 109.3
O5A C3A C4A 105.8(5)
O5A C3A C2A 107.6(5)
C4A C3A C2A 112.1(5)
O5A C3A H3AA 110.4
C4A C3A H3AA 110.4
C2A C3A H3AA 110.4
O7A C4A C3A 111.3(5)
O7A C4A C5A 108.1(5)
C3A C4A C5A 113.5(5)
O7A C4A H4AA 107.9
C3A C4A H4AA 107.9
C5A C4A H4AA 107.9
O2A C5A C1A 107.9(5)
O2A C5A C4A 107.8(4)
C1A C5A C4A 110.1(5)
O2A C5A C6A 105.3(4)
C1A C5A C6A 114.7(5)
C4A C5A C6A 110.7(5)
C7A C6A C5A 105.8(5)
C7A C6A H6AA 110.6
C5A C6A H6AA 110.6
C7A C6A H6AB 110.6
C5A C6A H6AB 110.6
H6AA C6A H6AB 108.7
C6A C7A C8A 106.2(6)
C6A C7A H7AA 110.5
C8A C7A H7AA 110.5
C6A C7A H7AB 110.5
C8A C7A H7AB 110.5
H7AA C7A H7AB 108.7
O3A C8A O2A 120.8(6)
O3A C8A C7A 129.5(6)
O2A C8A C7A 109.7(5)
O4A C9A C1A 108.3(8)
O4H C9A C1A 119.0(15)
O4A C9A H9AA 110.0
C1A C9A H9AA 110.0
O4A C9A H9AB 110.0
C1A C9A H9AB 110.0
H9AA C9A H9AB 108.4
Si1A C10A H10A 109.5
Si1A C10A H10B 109.5
H10A C10A H10B 109.5
Si1A C10A H10C 109.5
H10A C10A H10C 109.5
H10B C10A H10C 109.5
Si1A C11A H11A 109.5
Si1A C11A H11B 109.5
H11A C11A H11B 109.5
Si1A C11A H11C 109.5
H11A C11A H11C 109.5
H11B C11A H11C 109.5
C15A C12A C13A 113.2(14)
C15A C12A C14A 113.1(11)
C13A C12A C14A 108.9(11)
C15A C12A Si1A 107.6(10)
C13A C12A Si1A 108.7(9)
C14A C12A Si1A 104.9(11)
C12A C13A H13A 109.5
C12A C13A H13B 109.5
H13A C13A H13B 109.5
C12A C13A H13C 109.5
H13A C13A H13C 109.5
H13B C13A H13C 109.5
C12A C14A H14A 109.5
C12A C14A H14B 109.5
H14A C14A H14B 109.5
C12A C14A H14C 109.5
H14A C14A H14C 109.5
H14B C14A H14C 109.5
C12A C15A H15A 109.5
C12A C15A H15B 109.5
H15A C15A H15B 109.5
C12A C15A H15C 109.5
H15A C15A H15C 109.5
H15B C15A H15C 109.5
C2A S1A C16A 102.7(4)
C17A C16A C18A 104.7(9)
C17A C16A S1A 112.0(7)
C18A C16A S1A 107.7(6)
C17A C16A H16A 110.8
C18A C16A H16A 110.8
S1A C16A H16A 110.8
C16A C17A H17A 109.5
C16A C17A H17B 109.5
H17A C17A H17B 109.5
C16A C17A H17C 109.5
H17A C17A H17C 109.5
H17B C17A H17C 109.5
C16A C18A H18A 109.5
C16A C18A H18B 109.5
H18A C18A H18B 109.5
C16A C18A H18C 109.5
H18A C18A H18C 109.5
H18B C18A H18C 109.5
O6A C19A O5A 123.6(5)
O6A C19A C20A 124.5(5)
O5A C19A C20A 111.8(5)
C25A C20A C21A 120.4(6)
C25A C20A C19A 118.9(6)
C21A C20A C19A 120.7(6)
C20A C21A C22A 118.3(9)
C20A C21A H21A 120.9
C22A C21A H21A 120.9
C23A C22A C21A 121.1(10)
C23A C22A H22A 119.5
C21A C22A H22A 119.5
C24A C23A C22A 119.7(7)
C24A C23A H23A 120.1
C22A C23A H23A 120.1
C23A C24A C25A 121.7(10)
C23A C24A H24A 119.2
C25A C24A H24A 119.2
C20A C25A C24A 118.8(9)
C20A C25A H25A 120.6
C24A C25A H25A 120.6
O4B Si1B C12B 105.3(3)
O4B Si1B C10B 109.9(3)
C12B Si1B C10B 112.8(4)
O4B Si1B C11B 107.3(3)
C12B Si1B C11B 111.0(4)
C10B Si1B C11B 110.2(5)
C1B O1B C2B 113.4(4)
C8B O2B C5B 111.6(4)
C9B O4B Si1B 120.1(4)
C19B O5B C3B 119.3(4)
C4B O7B H7B 109.5
O1B C1B C5B 110.4(4)
O1B C1B C9B 101.4(4)
C5B C1B C9B 116.2(4)
O1B C1B H1BA 109.5
C5B C1B H1BA 109.5
C9B C1B H1BA 109.5
O1B C2B C3B 108.5(4)
O1B C2B S1B 110.8(4)
C3B C2B S1B 105.8(5)
O1B C2B S1F 100.9(4)
C3B C2B S1F 124.6(5)
O1B C2B H2B 110.5
C3B C2B H2B 110.5
S1B C2B H2B 110.5
O5B C3B C2B 106.3(5)
O5B C3B C4B 106.2(4)
C2B C3B C4B 110.0(4)
O5B C3B H3BA 111.4
C2B C3B H3BA 111.4
C4B C3B H3BA 111.4
O7B C4B C5B 108.2(4)
O7B C4B C3B 110.9(4)
C5B C4B C3B 113.3(4)
O7B C4B H4BA 108.1
C5B C4B H4BA 108.1
C3B C4B H4BA 108.1
O2B C5B C4B 108.1(4)
O2B C5B C1B 106.8(4)
C4B C5B C1B 110.6(4)
O2B C5B C6B 106.1(4)
C4B C5B C6B 110.4(4)
C1B C5B C6B 114.4(4)
C7B C6B C5B 105.4(5)
C7B C6B H6BA 110.7
C5B C6B H6BA 110.7
C7B C6B H6BB 110.7
C5B C6B H6BB 110.7
H6BA C6B H6BB 108.8
C8B C7B C6B 105.4(5)
C8B C7B H7BA 110.7
C6B C7B H7BA 110.7
C8B C7B H7BB 110.7
C6B C7B H7BB 110.7
H7BA C7B H7BB 108.8
O3B C8B O2B 119.8(6)
O3B C8B C7B 128.8(6)
O2B C8B C7B 111.3(5)
O4B C9B C1B 112.4(4)
O4B C9B H9BA 109.1
C1B C9B H9BA 109.1
O4B C9B H9BB 109.1
C1B C9B H9BB 109.1
H9BA C9B H9BB 107.9
Si1B C10B H10D 109.5
Si1B C10B H10E 109.5
H10D C10B H10E 109.5
Si1B C10B H10F 109.5
H10D C10B H10F 109.5
H10E C10B H10F 109.5
Si1B C11B H11D 109.5
Si1B C11B H11E 109.5
H11D C11B H11E 109.5
Si1B C11B H11F 109.5
H11D C11B H11F 109.5
H11E C11B H11F 109.5
C15B C12B C14B 107.9(7)
C15B C12B C13B 109.5(8)
C14B C12B C13B 108.2(7)
C15B C12B Si1B 111.5(5)
C14B C12B Si1B 111.7(6)
C13B C12B Si1B 108.1(6)
C12B C13B H13D 109.5
C12B C13B H13E 109.5
H13D C13B H13E 109.5
C12B C13B H13F 109.5
H13D C13B H13F 109.5
H13E C13B H13F 109.5
C12B C14B H14D 109.5
C12B C14B H14E 109.5
H14D C14B H14E 109.5
C12B C14B H14F 109.5
H14D C14B H14F 109.5
H14E C14B H14F 109.5
C12B C15B H15D 109.5
C12B C15B H15E 109.5
H15D C15B H15E 109.5
C12B C15B H15F 109.5
H15D C15B H15F 109.5
H15E C15B H15F 109.5
C2B S1B C16B 105.2(5)
C17B C16B C18B 109.7(15)
C17B C16B S1B 112.7(12)
C18B C16B S1B 111.5(12)
C17B C16B H16B 107.6
C18B C16B H16B 107.6
S1B C16B H16B 107.6
C16B C17B H17D 109.5
C16B C17B H17E 109.5
H17D C17B H17E 109.5
C16B C17B H17F 109.5
H17D C17B H17F 109.5
H17E C17B H17F 109.5
C16B C18B H18D 109.5
C16B C18B H18E 109.5
H18D C18B H18E 109.5
C16B C18B H18F 109.5
H18D C18B H18F 109.5
H18E C18B H18F 109.5
C16F S1F C2B 103.6(8)
C17F C16F C18F 109.7(16)
C17F C16F S1F 111.2(14)
C18F C16F S1F 108.0(13)
C17F C16F H16C 109.3
C18F C16F H16C 109.3
S1F C16F H16C 109.3
C16F C17F H17G 109.5
C16F C17F H17H 109.5
H17G C17F H17H 109.5
C16F C17F H17I 109.5
H17G C17F H17I 109.5
H17H C17F H17I 109.5
C16F C18F H18G 109.5
C16F C18F H18H 109.5
H18G C18F H18H 109.5
C16F C18F H18I 109.5
H18G C18F H18I 109.5
H18H C18F H18I 109.5
O6B C19B O5B 124.4(5)
O6B C19B C20B 122.3(6)
O5B C19B C20B 113.0(5)
O6B C19B C20G 127.0(9)
O5B C19B C20G 107.7(9)
C21B C20B C25B 120.0
C21B C20B C19B 120.0(5)
C25B C20B C19B 119.9(5)
C22B C21B C20B 120.0
C22B C21B H21B 120.0
C20B C21B H21B 120.0
C21B C22B C23B 120.0
C21B C22B H22B 120.0
C23B C22B H22B 120.0
C24B C23B C22B 120.0
C24B C23B H23B 120.0
C22B C23B H23B 120.0
C23B C24B C25B 120.0
C23B C24B H24B 120.0
C25B C24B H24B 120.0
C24B C25B C20B 120.0
C24B C25B H25B 120.0
C20B C25B H25B 120.0
C21G C20G C25G 120.0
C21G C20G C19B 127.2(11)
C25G C20G C19B 112.4(11)
C22G C21G C20G 120.0
C22G C21G H21E 120.0
C20G C21G H21E 120.0
C21G C22G C23G 120.0
C21G C22G H22E 120.0
C23G C22G H22E 120.0
C24G C23G C22G 120.0
C24G C23G H23E 120.0
C22G C23G H23E 120.0
C25G C24G C23G 120.0
C25G C24G H24E 120.0
C23G C24G H24E 120.0
C24G C25G C20G 120.0
C24G C25G H25E 120.0
C20G C25G H25E 120.0
C2C S1C C16C 100.5(4)
C2C O1C C1C 112.0(4)
C8C O2C C5C 111.5(5)
C9C O4C Si1C 123.1(4)
C19C O5C C3C 117.6(5)
C4C O7C H7C 109.5
O1C C1C C5C 110.1(4)
O1C C1C C9C 103.8(5)
C5C C1C C9C 116.0(5)
O1C C1C H1CA 108.9
C5C C1C H1CA 108.9
C9C C1C H1CA 108.9
O1C C2C C3C 108.0(5)
O1C C2C S1C 107.8(4)
C3C C2C S1C 114.5(4)
O1C C2C H2CA 108.8
C3C C2C H2CA 108.8
S1C C2C H2CA 108.8
O5C C3C C2C 108.7(5)
O5C C3C C4C 107.1(5)
C2C C3C C4C 109.8(5)
O5C C3C H3CA 110.4
C2C C3C H3CA 110.4
C4C C3C H3CA 110.4
O7C C4C C5C 108.5(5)
O7C C4C C3C 111.8(5)
C5C C4C C3C 110.9(5)
O7C C4C H4CA 108.5
C5C C4C H4CA 108.5
C3C C4C H4CA 108.5
O2C C5C C4C 106.5(4)
O2C C5C C1C 107.1(4)
C4C C5C C1C 110.7(5)
O2C C5C C6I 105.1(5)
C4C C5C C6I 111.6(5)
C1C C5C C6I 115.1(5)
O2C C5C C6C 105.1(5)
C4C C5C C6C 111.6(5)
C1C C5C C6C 115.1(5)
C7C C6C C5C 107.9(7)
C7C C6C H6CA 110.1
C5C C6C H6CA 110.1
C7C C6C H6CB 110.1
C5C C6C H6CB 110.1
H6CA C6C H6CB 108.4
C6C C7C C8C 102.2(8)
C6C C7C H7CA 111.3
C8C C7C H7CA 111.3
C6C C7C H7CB 111.3
C8C C7C H7CB 111.3
H7CA C7C H7CB 109.2
C5C C6I C7I 98.3(7)
C5C C6I H6IA 112.1
C7I C6I H6IA 112.1
C5C C6I H6IB 112.1
C7I C6I H6IB 112.1
H6IA C6I H6IB 109.7
C8C C7I C6I 100.2(12)
C8C C7I H7IA 111.7
C6I C7I H7IA 111.7
C8C C7I H7IB 111.7
C6I C7I H7IB 111.7
H7IA C7I H7IB 109.5
O3C C8C O2C 119.4(8)
O3C C8C C7I 122.5(10)
O2C C8C C7I 113.2(9)
O3C C8C C7C 130.2(8)
O2C C8C C7C 108.8(7)
O4C C9C C1C 110.1(5)
O4C C9C H9CA 109.6
C1C C9C H9CA 109.6
O4C C9C H9CB 109.6
C1C C9C H9CB 109.6
H9CA C9C H9CB 108.1
O4C Si1C C10C 110.7(3)
O4C Si1C C11C 107.3(3)
C10C Si1C C11C 110.5(4)
O4C Si1C C12C 105.0(3)
C10C Si1C C12C 112.1(3)
C11C Si1C C12C 111.1(4)
Si1C C10C H10G 109.5
Si1C C10C H10H 109.5
H10G C10C H10H 109.5
Si1C C10C H10I 109.5
H10G C10C H10I 109.5
H10H C10C H10I 109.5
Si1C C11C H11G 109.5
Si1C C11C H11H 109.5
H11G C11C H11H 109.5
Si1C C11C H11I 109.5
H11G C11C H11I 109.5
H11H C11C H11I 109.5
C13C C12C C15C 108.6(7)
C13C C12C C14C 109.9(6)
C15C C12C C14C 107.9(7)
C13C C12C Si1C 110.8(5)
C15C C12C Si1C 109.5(5)
C14C C12C Si1C 110.1(5)
C12C C13C H13G 109.5
C12C C13C H13H 109.5
H13G C13C H13H 109.5
C12C C13C H13I 109.5
H13G C13C H13I 109.5
H13H C13C H13I 109.5
C12C C14C H14G 109.5
C12C C14C H14H 109.5
H14G C14C H14H 109.5
C12C C14C H14I 109.5
H14G C14C H14I 109.5
H14H C14C H14I 109.5
C12C C15C H15G 109.5
C12C C15C H15H 109.5
H15G C15C H15H 109.5
C12C C15C H15I 109.5
H15G C15C H15I 109.5
H15H C15C H15I 109.5
C18C C16C C17C 111.5(8)
C18C C16C S1C 112.8(8)
C17C C16C S1C 109.1(8)
C18C C16C H16D 107.8
C17C C16C H16D 107.8
S1C C16C H16D 107.8
C16C C17C H17J 109.5
C16C C17C H17K 109.5
H17J C17C H17K 109.5
C16C C17C H17L 109.5
H17J C17C H17L 109.5
H17K C17C H17L 109.5
C16C C18C H18J 109.5
C16C C18C H18K 109.5
H18J C18C H18K 109.5
C16C C18C H18L 109.5
H18J C18C H18L 109.5
H18K C18C H18L 109.5
O6C C19C O5C 123.8(6)
O6C C19C C20C 125.4(6)
O5C C19C C20C 110.8(6)
C21C C20C C25C 119.5(6)
C21C C20C C19C 122.5(5)
C25C C20C C19C 117.9(7)
C22C C21C C20C 120.5(6)
C22C C21C H21C 119.8
C20C C21C H21C 119.8
C21C C22C C23C 120.8(8)
C21C C22C H22C 119.6
C23C C22C H22C 119.6
C24C C23C C22C 119.0(7)
C24C C23C H23C 120.5
C22C C23C H23C 120.5
C23C C24C C25C 121.4(7)
C23C C24C H24C 119.3
C25C C24C H24C 119.3
C20C C25C C24C 118.7(8)
C20C C25C H25C 120.7
C24C C25C H25C 120.7
C2D S1D C16D 101.7(3)
C2D O1D C1D 114.4(5)
C8D O2D C5D 111.3(4)
C9D O4D Si1E 113.2(7)
C9D O4D Si1D 132.1(6)
C19D O5D C3D 117.7(4)
C4D O7D H7D 109.5
O1D C1D C9D 106.1(7)
O1D C1D C5D 110.2(5)
C9D C1D C5D 115.0(6)
O1D C1D H1DA 108.4
C9D C1D H1DA 108.4
C5D C1D H1DA 108.4
O1D C2D C3D 108.2(4)
O1D C2D S1D 110.1(4)
C3D C2D S1D 111.1(4)
O1D C2D H2DA 109.1
C3D C2D H2DA 109.1
S1D C2D H2DA 109.1
O5D C3D C4D 106.7(4)
O5D C3D C2D 107.0(4)
C4D C3D C2D 111.1(5)
O5D C3D H3DA 110.6
C4D C3D H3DA 110.6
C2D C3D H3DA 110.6
O7D C4D C5D 109.4(5)
O7D C4D C3D 109.9(6)
C5D C4D C3D 110.9(5)
O7D C4D H4DA 108.9
C5D C4D H4DA 108.9
C3D C4D H4DA 108.9
O2D C5D C4D 109.1(6)
O2D C5D C1D 107.6(6)
C4D C5D C1D 109.0(5)
O2D C5D C6D 105.1(5)
C4D C5D C6D 111.3(7)
C1D C5D C6D 114.5(7)
C7D C6D C5D 106.0(5)
C7D C6D H6DA 110.5
C5D C6D H6DA 110.5
C7D C6D H6DB 110.5
C5D C6D H6DB 110.5
H6DA C6D H6DB 108.7
C6D C7D C8D 105.6(5)
C6D C7D H7DA 110.6
C8D C7D H7DA 110.6
C6D C7D H7DB 110.6
C8D C7D H7DB 110.6
H7DA C7D H7DB 108.8
O3D C8D O2D 121.3(5)
O3D C8D C7D 127.1(5)
O2D C8D C7D 111.6(5)
O4D C9D C1D 111.4(7)
O4D C9D H9DA 109.3
C1D C9D H9DA 109.3
O4D C9D H9DB 109.3
C1D C9D H9DB 109.3
H9DA C9D H9DB 108.0
O4D Si1D C11D 110.3(9)
O4D Si1D C10D 110.0(6)
C11D Si1D C10D 108.7(9)
O4D Si1D C12D 107.9(5)
C11D Si1D C12D 109.7(8)
C10D Si1D C12D 110.2(8)
Si1D C10D H10J 109.5
Si1D C10D H10K 109.5
H10J C10D H10K 109.5
Si1D C10D H10L 109.5
H10J C10D H10L 109.5
H10K C10D H10L 109.5
Si1D C11D H11J 109.5
Si1D C11D H11K 109.5
H11J C11D H11K 109.5
Si1D C11D H11L 109.5
H11J C11D H11L 109.5
H11K C11D H11L 109.5
C13D C12D C15D 109.6(14)
C13D C12D C14D 109.3(12)
C15D C12D C14D 106.2(11)
C13D C12D Si1D 111.0(8)
C15D C12D Si1D 109.9(9)
C14D C12D Si1D 110.8(9)
C12D C13D H13J 109.5
C12D C13D H13K 109.5
H13J C13D H13K 109.5
C12D C13D H13L 109.5
H13J C13D H13L 109.5
H13K C13D H13L 109.5
C12D C14D H14J 109.5
C12D C14D H14K 109.5
H14J C14D H14K 109.5
C12D C14D H14L 109.5
H14J C14D H14L 109.5
H14K C14D H14L 109.5
C12D C15D H15J 109.5
C12D C15D H15K 109.5
H15J C15D H15K 109.5
C12D C15D H15L 109.5
H15J C15D H15L 109.5
H15K C15D H15L 109.5
O4D Si1E C11E 106.2(13)
O4D Si1E C10E 118.2(8)
C11E Si1E C10E 111.4(12)
O4D Si1E C12E 99.7(7)
C11E Si1E C12E 110.0(11)
C10E Si1E C12E 110.6(8)
Si1E C10E H10M 109.5
Si1E C10E H10N 109.5
H10M C10E H10N 109.5
Si1E C10E H10O 109.5
H10M C10E H10O 109.5
H10N C10E H10O 109.5
Si1E C11E H11M 109.5
Si1E C11E H11N 109.5
H11M C11E H11N 109.5
Si1E C11E H11O 109.5
H11M C11E H11O 109.5
H11N C11E H11O 109.5
C13E C12E C15E 110.4(17)
C13E C12E C14E 109.4(16)
C15E C12E C14E 106.5(14)
C13E C12E Si1E 111.0(14)
C15E C12E Si1E 110.4(13)
C14E C12E Si1E 108.9(12)
C12E C13E H13M 109.5
C12E C13E H13N 109.5
H13M C13E H13N 109.5
C12E C13E H13O 109.5
H13M C13E H13O 109.5
H13N C13E H13O 109.5
C12E C14E H14M 109.5
C12E C14E H14N 109.5
H14M C14E H14N 109.5
C12E C14E H14O 109.5
H14M C14E H14O 109.5
H14N C14E H14O 109.5
C12E C15E H15M 109.5
C12E C15E H15N 109.5
H15M C15E H15N 109.5
C12E C15E H15O 109.5
H15M C15E H15O 109.5
H15N C15E H15O 109.5
C17D C16D C18D 111.8(7)
C17D C16D S1D 111.8(6)
C18D C16D S1D 107.7(6)
C17D C16D H16E 108.5
C18D C16D H16E 108.5
S1D C16D H16E 108.5
C16D C17D H17M 109.5
C16D C17D H17N 109.5
H17M C17D H17N 109.5
C16D C17D H17O 109.5
H17M C17D H17O 109.5
H17N C17D H17O 109.5
C16D C18D H18M 109.5
C16D C18D H18N 109.5
H18M C18D H18N 109.5
C16D C18D H18O 109.5
H18M C18D H18O 109.5
H18N C18D H18O 109.5
O6D C19D O5D 123.3(5)
O6D C19D C20D 124.1(6)
O5D C19D C20D 112.6(5)
C25D C20D C21D 120.2(6)
C25D C20D C19D 118.2(5)
C21D C20D C19D 121.6(6)
C22D C21D C20D 119.3(6)
C22D C21D H21D 120.4
C20D C21D H21D 120.4
C21D C22D C23D 121.1(7)
C21D C22D H22D 119.5
C23D C22D H22D 119.5
C22D C23D C24D 120.3(7)
C22D C23D H23D 119.8
C24D C23D H23D 119.8
C23D C24D C25D 119.2(7)
C23D C24D H24D 120.4
C25D C24D H24D 120.4
C20D C25D C24D 119.9(6)
C20D C25D H25D 120.1
C24D C25D H25D 120.1

loop_
_geom_bond_atom_site_label_1
_geom_bond_atom_site_label_2
_geom_bond_distance
Si1A O4H 1.64(4)
Si1A O4A 1.651(9)
Si1A C12A 1.794(14)
Si1A C10A 1.850(11)
Si1A C11A 2.000(14)
O1A C2A 1.420(7)
O1A C1A 1.434(8)
O2A C8A 1.342(8)
O2A C5A 1.461(7)
O3A C8A 1.183(8)
O4A C9A 1.390(11)
O4H C9A 1.46(3)
O5A C19A 1.331(7)
O5A C3A 1.459(6)
O6A C19A 1.200(7)
O7A C4A 1.404(8)
O7A H7A 0.8400
C1A C5A 1.523(10)
C1A C9A 1.528(10)
C1A H1AA 1.0000
C2A C3A 1.516(10)
C2A S1A 1.795(7)
C2A H2AA 1.0000
C3A C4A 1.509(9)
C3A H3AA 1.0000
C4A C5A 1.525(8)
C4A H4AA 1.0000
C5A C6A 1.535(8)
C6A C7A 1.490(10)
C6A H6AA 0.9900
C6A H6AB 0.9900
C7A C8A 1.506(9)
C7A H7AA 0.9900
C7A H7AB 0.9900
C9A H9AA 0.9900
C9A H9AB 0.9900
C10A H10A 0.9800
C10A H10B 0.9800
C10A H10C 0.9800
C11A H11A 0.9800
C11A H11B 0.9800
C11A H11C 0.9800
C12A C15A 1.524(17)
C12A C13A 1.550(17)
C12A C14A 1.572(18)
C13A H13A 0.9800
C13A H13B 0.9800
C13A H13C 0.9800
C14A H14A 0.9800
C14A H14B 0.9800
C14A H14C 0.9800
C15A H15A 0.9800
C15A H15B 0.9800
C15A H15C 0.9800
S1A C16A 1.824(9)
C16A C17A 1.470(13)
C16A C18A 1.536(13)
C16A H16A 1.0000
C17A H17A 0.9800
C17A H17B 0.9800
C17A H17C 0.9800
C18A H18A 0.9800
C18A H18B 0.9800
C18A H18C 0.9800
C19A C20A 1.480(8)
C20A C25A 1.364(10)
C20A C21A 1.385(11)
C21A C22A 1.396(10)
C21A H21A 0.9500
C22A C23A 1.349(18)
C22A H22A 0.9500
C23A C24A 1.339(19)
C23A H23A 0.9500
C24A C25A 1.388(13)
C24A H24A 0.9500
C25A H25A 0.9500
Si1B O4B 1.637(4)
Si1B C12B 1.846(8)
Si1B C10B 1.865(8)
Si1B C11B 1.877(8)
O1B C1B 1.429(6)
O1B C2B 1.442(7)
O2B C8B 1.346(7)
O2B C5B 1.463(6)
O3B C8B 1.210(8)
O4B C9B 1.415(7)
O5B C19B 1.332(7)
O5B C3B 1.439(6)
O6B C19B 1.211(7)
O7B C4B 1.423(7)
O7B H7B 0.8400
C1B C5B 1.523(7)
C1B C9B 1.528(7)
C1B H1BA 1.0000
C2B C3B 1.515(9)
C2B S1B 1.778(6)
C2B S1F 1.870(9)
C2B H2B 1.0000
C3B C4B 1.518(8)
C3B H3BA 1.0000
C4B C5B 1.508(7)
C4B H4BA 1.0000
C5B C6B 1.543(7)
C6B C7B 1.516(9)
C6B H6BA 0.9900
C6B H6BB 0.9900
C7B C8B 1.499(10)
C7B H7BA 0.9900
C7B H7BB 0.9900
C9B H9BA 0.9900
C9B H9BB 0.9900
C10B H10D 0.9800
C10B H10E 0.9800
C10B H10F 0.9800
C11B H11D 0.9800
C11B H11E 0.9800
C11B H11F 0.9800
C12B C15B 1.533(12)
C12B C14B 1.551(11)
C12B C13B 1.554(12)
C13B H13D 0.9800
C13B H13E 0.9800
C13B H13F 0.9800
C14B H14D 0.9800
C14B H14E 0.9800
C14B H14F 0.9800
C15B H15D 0.9800
C15B H15E 0.9800
C15B H15F 0.9800
S1B C16B 1.784(11)
C16B C17B 1.460(16)
C16B C18B 1.517(15)
C16B H16B 1.0000
C17B H17D 0.9800
C17B H17E 0.9800
C17B H17F 0.9800
C18B H18D 0.9800
C18B H18E 0.9800
C18B H18F 0.9800
S1F C16F 1.798(14)
C16F C17F 1.462(17)
C16F C18F 1.526(17)
C16F H16C 1.0000
C17F H17G 0.9800
C17F H17H 0.9800
C17F H17I 0.9800
C18F H18G 0.9800
C18F H18H 0.9800
C18F H18I 0.9800
C19B C20B 1.489(8)
C19B C20G 1.522(14)
C20B C21B 1.3900
C20B C25B 1.3900
C21B C22B 1.3900
C21B H21B 0.9500
C22B C23B 1.3900
C22B H22B 0.9500
C23B C24B 1.3900
C23B H23B 0.9500
C24B C25B 1.3900
C24B H24B 0.9500
C25B H25B 0.9500
C20G C21G 1.3900
C20G C25G 1.3900
C21G C22G 1.3900
C21G H21E 0.9500
C22G C23G 1.3900
C22G H22E 0.9500
C23G C24G 1.3900
C23G H23E 0.9500
C24G C25G 1.3900
C24G H24E 0.9500
C25G H25E 0.9500
S1C C2C 1.796(6)
S1C C16C 1.836(10)
O1C C2C 1.427(7)
O1C C1C 1.440(7)
O2C C8C 1.321(8)
O2C C5C 1.468(6)
O3C C8C 1.210(10)
O4C C9C 1.417(8)
O4C Si1C 1.656(4)
O5C C19C 1.355(7)
O5C C3C 1.446(7)
O6C C19C 1.195(9)
O7C C4C 1.420(7)
O7C H7C 0.8400
C1C C5C 1.512(8)
C1C C9C 1.521(8)
C1C H1CA 1.0000
C2C C3C 1.505(10)
C2C H2CA 1.0000
C3C C4C 1.523(9)
C3C H3CA 1.0000
C4C C5C 1.509(7)
C4C H4CA 1.0000
C5C C6I 1.543(8)
C5C C6C 1.543(8)
C6C C7C 1.425(14)
C6C H6CA 0.9900
C6C H6CB 0.9900
C7C C8C 1.616(17)
C7C H7CA 0.9900
C7C H7CB 0.9900
C6I C7I 1.71(2)
C6I H6IA 0.9900
C6I H6IB 0.9900
C7I C8C 1.361(19)
C7I H7IA 0.9900
C7I H7IB 0.9900
C9C H9CA 0.9900
C9C H9CB 0.9900
Si1C C10C 1.854(7)
Si1C C11C 1.866(8)
Si1C C12C 1.866(7)
C10C H10G 0.9800
C10C H10H 0.9800
C10C H10I 0.9800
C11C H11G 0.9800
C11C H11H 0.9800
C11C H11I 0.9800
C12C C13C 1.508(10)
C12C C15C 1.523(10)
C12C C14C 1.534(9)
C13C H13G 0.9800
C13C H13H 0.9800
C13C H13I 0.9800
C14C H14G 0.9800
C14C H14H 0.9800
C14C H14I 0.9800
C15C H15G 0.9800
C15C H15H 0.9800
C15C H15I 0.9800
C16C C18C 1.471(12)
C16C C17C 1.529(13)
C16C H16D 1.0000
C17C H17J 0.9800
C17C H17K 0.9800
C17C H17L 0.9800
C18C H18J 0.9800
C18C H18K 0.9800
C18C H18L 0.9800
C19C C20C 1.487(9)
C20C C21C 1.384(10)
C20C C25C 1.396(9)
C21C C22C 1.374(9)
C21C H21C 0.9500
C22C C23C 1.383(11)
C22C H22C 0.9500
C23C C24C 1.368(13)
C23C H23C 0.9500
C24C C25C 1.399(12)
C24C H24C 0.9500
C25C H25C 0.9500
S1D C2D 1.782(6)
S1D C16D 1.796(7)
O1D C2D 1.421(7)
O1D C1D 1.446(8)
O2D C8D 1.344(7)
O2D C5D 1.463(7)
O3D C8D 1.202(7)
O4D C9D 1.392(10)
O4D Si1E 1.615(8)
O4D Si1D 1.748(7)
O5D C19D 1.364(7)
O5D C3D 1.443(7)
O6D C19D 1.203(7)
O7D C4D 1.433(9)
O7D H7D 0.8400
C1D C9D 1.511(12)
C1D C5D 1.523(12)
C1D H1DA 1.0000
C2D C3D 1.531(8)
C2D H2DA 1.0000
C3D C4D 1.515(7)
C3D H3DA 1.0000
C4D C5D 1.496(11)
C4D H4DA 1.0000
C5D C6D 1.560(9)
C6D C7D 1.481(10)
C6D H6DA 0.9900
C6D H6DB 0.9900
C7D C8D 1.496(8)
C7D H7DA 0.9900
C7D H7DB 0.9900
C9D H9DA 0.9900
C9D H9DB 0.9900
Si1D C11D 1.856(12)
Si1D C10D 1.866(11)
Si1D C12D 1.884(10)
C10D H10J 0.9800
C10D H10K 0.9800
C10D H10L 0.9800
C11D H11J 0.9800
C11D H11K 0.9800
C11D H11L 0.9800
C12D C13D 1.503(14)
C12D C15D 1.518(14)
C12D C14D 1.536(13)
C13D H13J 0.9800
C13D H13K 0.9800
C13D H13L 0.9800
C14D H14J 0.9800
C14D H14K 0.9800
C14D H14L 0.9800
C15D H15J 0.9800
C15D H15K 0.9800
C15D H15L 0.9800
Si1E C11E 1.852(13)
Si1E C10E 1.856(12)
Si1E C12E 1.881(12)
C10E H10M 0.9800
C10E H10N 0.9800
C10E H10O 0.9800
C11E H11M 0.9800
C11E H11N 0.9800
C11E H11O 0.9800
C12E C13E 1.499(15)
C12E C15E 1.512(15)
C12E C14E 1.537(14)
C13E H13M 0.9800
C13E H13N 0.9800
C13E H13O 0.9800
C14E H14M 0.9800
C14E H14N 0.9800
C14E H14O 0.9800
C15E H15M 0.9800
C15E H15N 0.9800
C15E H15O 0.9800
C16D C17D 1.495(11)
C16D C18D 1.512(11)
C16D H16E 1.0000
C17D H17M 0.9800
C17D H17N 0.9800
C17D H17O 0.9800
C18D H18M 0.9800
C18D H18N 0.9800
C18D H18O 0.9800
C19D C20D 1.486(8)
C20D C25D 1.385(9)
C20D C21D 1.393(9)
C21D C22D 1.374(10)
C21D H21D 0.9500
C22D C23D 1.378(10)
C22D H22D 0.9500
C23D C24D 1.383(11)
C23D H23D 0.9500
C24D C25D 1.402(10)
C24D H24D 0.9500
C25D H25D 0.9500

loop_
_geom_hbond_atom_site_label_D
_geom_hbond_atom_site_label_H
_geom_hbond_atom_site_label_A
_geom_hbond_distance_DH
_geom_hbond_distance_HA
_geom_hbond_distance_DA
_geom_hbond_angle_DHA
_geom_hbond_site_symmetry_A
O7A H7A O3C 0.84 1.99 2.780(8) 157.3 2_465
O7B H7B O3A 0.84 1.97 2.803(6) 172.0 3_556
O7C H7C O3D 0.84 1.99 2.762(6) 152.3 4_566
O7D H7D O3B 0.84 1.92 2.754(8) 171.0 .

loop_
_geom_torsion_atom_site_label_1
_geom_torsion_atom_site_label_2
_geom_torsion_atom_site_label_3
_geom_torsion_atom_site_label_4
_geom_torsion
C12A Si1A O4A C9A 150.7(17)
C10A Si1A O4A C9A 29(2)
C11A Si1A O4A C9A -94.0(17)
C12A Si1A O4H C9A 97(3)
C10A Si1A O4H C9A -45(3)
C11A Si1A O4H C9A -155(3)
C2A O1A C1A C5A 63.3(6)
C2A O1A C1A C9A -172.2(6)
C1A O1A C2A C3A -62.8(6)
C1A O1A C2A S1A 175.7(4)
C19A O5A C3A C4A -128.1(6)
C19A O5A C3A C2A 111.9(6)
O1A C2A C3A O5A 169.3(5)
S1A C2A C3A O5A -71.0(5)
O1A C2A C3A C4A 53.4(6)
S1A C2A C3A C4A 173.1(4)
O5A C3A C4A O7A 73.6(5)
C2A C3A C4A O7A -169.4(5)
O5A C3A C4A C5A -164.3(4)
C2A C3A C4A C5A -47.3(6)
C8A O2A C5A C1A 125.9(6)
C8A O2A C5A C4A -115.2(6)
C8A O2A C5A C6A 2.9(8)
O1A C1A C5A O2A 65.2(6)
C9A C1A C5A O2A -50.5(7)
O1A C1A C5A C4A -52.2(6)
C9A C1A C5A C4A -167.9(5)
O1A C1A C5A C6A -177.8(5)
C9A C1A C5A C6A 66.4(7)
O7A C4A C5A O2A 52.5(6)
C3A C4A C5A O2A -71.5(6)
O7A C4A C5A C1A 170.0(5)
C3A C4A C5A C1A 46.0(6)
O7A C4A C5A C6A -62.2(6)
C3A C4A C5A C6A 173.9(5)
O2A C5A C6A C7A -5.5(8)
C1A C5A C6A C7A -123.9(8)
C4A C5A C6A C7A 110.7(7)
C5A C6A C7A C8A 5.9(11)
C5A O2A C8A O3A -179.4(8)
C5A O2A C8A C7A 0.9(10)
C6A C7A C8A O3A 175.9(10)
C6A C7A C8A O2A -4.4(11)
Si1A O4A C9A C1A 176.6(13)
Si1A O4H C9A C1A -137(2)
O1A C1A C9A O4A 167.1(12)
C5A C1A C9A O4A -72.4(13)
O1A C1A C9A O4H -157(2)
C5A C1A C9A O4H -37(2)
O4H Si1A C12A C15A -80.7(18)
O4A Si1A C12A C15A -60.7(10)
C10A Si1A C12A C15A 59.9(10)
C11A Si1A C12A C15A -176.7(9)
O4H Si1A C12A C13A 42(2)
O4A Si1A C12A C13A 62.2(13)
C10A Si1A C12A C13A -177.2(11)
C11A Si1A C12A C13A -53.8(12)
O4H Si1A C12A C14A 158.5(17)
O4A Si1A C12A C14A 178.6(10)
C10A Si1A C12A C14A -60.9(10)
C11A Si1A C12A C14A 62.6(10)
O1A C2A S1A C16A -84.7(5)
C3A C2A S1A C16A 155.3(5)
C2A S1A C16A C17A 163.9(8)
C2A S1A C16A C18A -81.6(7)
C3A O5A C19A O6A 10.2(10)
C3A O5A C19A C20A -172.0(5)
O6A C19A C20A C25A 5.2(11)
O5A C19A C20A C25A -172.6(7)
O6A C19A C20A C21A -172.8(7)
O5A C19A C20A C21A 9.4(9)
C25A C20A C21A C22A -0.6(13)
C19A C20A C21A C22A 177.3(8)
C20A C21A C22A C23A 0.1(15)
C21A C22A C23A C24A 1.0(17)
C22A C23A C24A C25A -1.6(17)
C21A C20A C25A C24A 0.1(12)
C19A C20A C25A C24A -177.9(8)
C23A C24A C25A C20A 1.0(15)
C12B Si1B O4B C9B -166.5(5)
C10B Si1B O4B C9B -44.7(6)
C11B Si1B O4B C9B 75.2(6)
C2B O1B C1B C5B 61.6(5)
C2B O1B C1B C9B -174.7(5)
C1B O1B C2B C3B -63.9(6)
C1B O1B C2B S1B -179.7(4)
C1B O1B C2B S1F 163.7(4)
C19B O5B C3B C2B 119.0(6)
C19B O5B C3B C4B -123.9(6)
O1B C2B C3B O5B 171.0(4)
S1B C2B C3B O5B -70.0(5)
S1F C2B C3B O5B -70.7(6)
O1B C2B C3B C4B 56.5(5)
S1B C2B C3B C4B 175.4(4)
S1F C2B C3B C4B 174.8(4)
O5B C3B C4B O7B 72.2(5)
C2B C3B C4B O7B -173.2(4)
O5B C3B C4B C5B -165.9(4)
C2B C3B C4B C5B -51.3(6)
C8B O2B C5B C4B -120.3(5)
C8B O2B C5B C1B 120.6(5)
C8B O2B C5B C6B -1.8(6)
O7B C4B C5B O2B 55.2(5)
C3B C4B C5B O2B -68.2(5)
O7B C4B C5B C1B 171.8(4)
C3B C4B C5B C1B 48.4(6)
O7B C4B C5B C6B -60.5(5)
C3B C4B C5B C6B 176.2(4)
O1B C1B C5B O2B 65.7(5)
C9B C1B C5B O2B -49.0(6)
O1B C1B C5B C4B -51.7(5)
C9B C1B C5B C4B -166.5(4)
O1B C1B C5B C6B -177.2(4)
C9B C1B C5B C6B 68.0(6)
O2B C5B C6B C7B -1.3(6)
C4B C5B C6B C7B 115.6(5)
C1B C5B C6B C7B -118.8(5)
C5B C6B C7B C8B 3.7(7)
C5B O2B C8B O3B -174.1(6)
C5B O2B C8B C7B 4.4(7)
C6B C7B C8B O3B 173.2(7)
C6B C7B C8B O2B -5.1(8)
Si1B O4B C9B C1B -138.9(4)
O1B C1B C9B O4B 178.2(5)
C5B C1B C9B O4B -62.1(6)
O4B Si1B C12B C15B -49.2(6)
C10B Si1B C12B C15B -169.2(6)
C11B Si1B C12B C15B 66.6(7)
O4B Si1B C12B C14B -170.0(6)
C10B Si1B C12B C14B 70.0(7)
C11B Si1B C12B C14B -54.2(7)
O4B Si1B C12B C13B 71.1(6)
C10B Si1B C12B C13B -48.8(7)
C11B Si1B C12B C13B -173.0(6)
O1B C2B S1B C16B -106.0(7)
C3B C2B S1B C16B 136.6(7)
C2B S1B C16B C17B -70.3(13)
C2B S1B C16B C18B 53.6(14)
O1B C2B S1F C16F -84.2(8)
C3B C2B S1F C16F 154.0(8)
C2B S1F C16F C17F -82.8(16)
C2B S1F C16F C18F 156.8(14)
C3B O5B C19B O6B 3.4(10)
C3B O5B C19B C20B 178.0(7)
C3B O5B C19B C20G -166.6(9)
O6B C19B C20B C21B -177.0(8)
O5B C19B C20B C21B 8.3(10)
O6B C19B C20B C25B 1.2(11)
O5B C19B C20B C25B -173.6(7)
C25B C20B C21B C22B 0.0
C19B C20B C21B C22B 178.1(9)
C20B C21B C22B C23B 0.0
C21B C22B C23B C24B 0.0
C22B C23B C24B C25B 0.0
C23B C24B C25B C20B 0.0
C21B C20B C25B C24B 0.0
C19B C20B C25B C24B -178.1(9)
O6B C19B C20G C21G -150.3(12)
O5B C19B C20G C21G 19.3(16)
O6B C19B C20G C25G 36.9(15)
O5B C19B C20G C25G -153.5(9)
C25G C20G C21G C22G 0.0
C19B C20G C21G C22G -172.4(17)
C20G C21G C22G C23G 0.0
C21G C22G C23G C24G 0.0
C22G C23G C24G C25G 0.0
C23G C24G C25G C20G 0.0
C21G C20G C25G C24G 0.0
C19B C20G C25G C24G 173.4(15)
C2C O1C C1C C5C 62.5(6)
C2C O1C C1C C9C -172.7(5)
C1C O1C C2C C3C -65.5(6)
C1C O1C C2C S1C 170.3(4)
C16C S1C C2C O1C -103.9(5)
C16C S1C C2C C3C 135.9(5)
C19C O5C C3C C2C 111.5(6)
C19C O5C C3C C4C -129.9(6)
O1C C2C C3C O5C 177.1(4)
S1C C2C C3C O5C -62.9(5)
O1C C2C C3C C4C 60.1(6)
S1C C2C C3C C4C -179.8(4)
O5C C3C C4C O7C 66.8(6)
C2C C3C C4C O7C -175.3(4)
O5C C3C C4C C5C -172.0(4)
C2C C3C C4C C5C -54.0(6)
C8C O2C C5C C4C -120.1(6)
C8C O2C C5C C1C 121.4(6)
C8C O2C C5C C6I -1.5(7)
C8C O2C C5C C6C -1.5(7)
O7C C4C C5C O2C 57.5(6)
C3C C4C C5C O2C -65.7(6)
O7C C4C C5C C1C 173.7(5)
C3C C4C C5C C1C 50.5(6)
O7C C4C C5C C6I -56.7(6)
C3C C4C C5C C6I -179.9(5)
O7C C4C C5C C6C -56.7(6)
C3C C4C C5C C6C -179.9(5)
O1C C1C C5C O2C 62.2(5)
C9C C1C C5C O2C -55.2(6)
O1C C1C C5C C4C -53.6(6)
C9C C1C C5C C4C -171.0(5)
O1C C1C C5C C6I 178.7(5)
C9C C1C C5C C6I 61.3(7)
O1C C1C C5C C6C 178.7(5)
C9C C1C C5C C6C 61.3(7)
O2C C5C C6C C7C 15.2(9)
C4C C5C C6C C7C 130.3(8)
C1C C5C C6C C7C -102.5(9)
C5C C6C C7C C8C -20.2(10)
O2C C5C C6I C7I -16.7(9)
C4C C5C C6I C7I 98.4(9)
C1C C5C C6I C7I -134.4(9)
C5C C6I C7I C8C 29.8(13)
C5C O2C C8C O3C -178.3(8)
C5C O2C C8C C7I 25.9(14)
C5C O2C C8C C7C -11.1(9)
C6I C7I C8C O3C 170.3(10)
C6I C7I C8C O2C -34.7(15)
C6C C7C C8C O3C -174.6(9)
C6C C7C C8C O2C 20.1(11)
Si1C O4C C9C C1C -131.2(5)
O1C C1C C9C O4C 163.7(5)
C5C C1C C9C O4C -75.3(6)
C9C O4C Si1C C10C 43.2(6)
C9C O4C Si1C C11C -77.4(6)
C9C O4C Si1C C12C 164.4(5)
O4C Si1C C12C C13C 57.3(6)
C10C Si1C C12C C13C 177.6(6)
C11C Si1C C12C C13C -58.3(7)
O4C Si1C C12C C15C -62.4(6)
C10C Si1C C12C C15C 57.8(6)
C11C Si1C C12C C15C -178.1(6)
O4C Si1C C12C C14C 179.1(5)
C10C Si1C C12C C14C -60.6(6)
C11C Si1C C12C C14C 63.5(6)
C2C S1C C16C C18C -72.8(8)
C2C S1C C16C C17C 162.7(8)
C3C O5C C19C O6C 9.1(12)
C3C O5C C19C C20C -170.6(6)
O6C C19C C20C C21C -169.9(9)
O5C C19C C20C C21C 9.7(11)
O6C C19C C20C C25C 5.9(13)
O5C C19C C20C C25C -174.5(7)
C25C C20C C21C C22C -2.5(11)
C19C C20C C21C C22C 173.2(7)
C20C C21C C22C C23C 0.8(12)
C21C C22C C23C C24C 2.5(12)
C22C C23C C24C C25C -4.1(12)
C21C C20C C25C C24C 1.0(11)
C19C C20C C25C C24C -174.9(7)
C23C C24C C25C C20C 2.3(12)
C2D O1D C1D C9D -173.7(5)
C2D O1D C1D C5D 61.2(6)
C1D O1D C2D C3D -59.5(6)
C1D O1D C2D S1D 179.0(4)
C16D S1D C2D O1D -115.9(4)
C16D S1D C2D C3D 124.2(4)
C19D O5D C3D C4D -123.6(5)
C19D O5D C3D C2D 117.4(5)
O1D C2D C3D O5D 171.6(4)
S1D C2D C3D O5D -67.4(5)
O1D C2D C3D C4D 55.5(6)
S1D C2D C3D C4D 176.4(4)
O5D C3D C4D O7D 67.2(5)
C2D C3D C4D O7D -176.5(5)
O5D C3D C4D C5D -171.7(5)
C2D C3D C4D C5D -55.4(6)
C8D O2D C5D C4D -118.2(6)
C8D O2D C5D C1D 123.7(5)
C8D O2D C5D C6D 1.2(9)
O7D C4D C5D O2D 58.9(7)
C3D C4D C5D O2D -62.4(7)
O7D C4D C5D C1D 176.1(5)
C3D C4D C5D C1D 54.8(6)
O7D C4D C5D C6D -56.6(7)
C3D C4D C5D C6D -178.0(6)
O1D C1D C5D O2D 61.9(7)
C9D C1D C5D O2D -57.9(7)
O1D C1D C5D C4D -56.3(6)
C9D C1D C5D C4D -176.1(6)
O1D C1D C5D C6D 178.4(5)
C9D C1D C5D C6D 58.5(8)
O2D C5D C6D C7D 3.4(10)
C4D C5D C6D C7D 121.4(8)
C1D C5D C6D C7D -114.5(8)
C5D C6D C7D C8D -6.3(10)
C5D O2D C8D O3D 175.4(6)
C5D O2D C8D C7D -5.5(8)
C6D C7D C8D O3D -173.4(8)
C6D C7D C8D O2D 7.5(8)
Si1E O4D C9D C1D -123.8(8)
Si1D O4D C9D C1D -151.2(6)
O1D C1D C9D O4D 91.4(8)
C5D C1D C9D O4D -146.5(7)
C9D O4D Si1D C11D -31.6(10)
C9D O4D Si1D C10D -151.6(11)
C9D O4D Si1D C12D 88.2(8)
O4D Si1D C12D C13D -84.0(13)
C11D Si1D C12D C13D 36.1(16)
C10D Si1D C12D C13D 155.8(14)
O4D Si1D C12D C15D 154.5(12)
C11D Si1D C12D C15D -85.3(15)
C10D Si1D C12D C15D 34.4(15)
O4D Si1D C12D C14D 37.5(11)
C11D Si1D C12D C14D 157.7(12)
C10D Si1D C12D C14D -82.6(12)
C9D O4D Si1E C11E -77.9(12)
C9D O4D Si1E C10E 48.1(10)
C9D O4D Si1E C12E 167.9(8)
O4D Si1E C12E C13E 61(2)
C11E Si1E C12E C13E -50(2)
C10E Si1E C12E C13E -173(2)
O4D Si1E C12E C15E -175.9(15)
C11E Si1E C12E C15E 73(2)
C10E Si1E C12E C15E -50.7(17)
O4D Si1E C12E C14E -59.2(15)
C11E Si1E C12E C14E -170.5(19)
C10E Si1E C12E C14E 66.0(16)
C2D S1D C16D C17D 76.4(6)
C2D S1D C16D C18D -160.4(6)
C3D O5D C19D O6D 1.8(8)
C3D O5D C19D C20D -179.2(4)
O6D C19D C20D C25D -10.7(9)
O5D C19D C20D C25D 170.3(5)
O6D C19D C20D C21D 171.0(7)
O5D C19D C20D C21D -8.0(8)
C25D C20D C21D C22D 3.3(11)
C19D C20D C21D C22D -178.4(7)
C20D C21D C22D C23D -2.2(13)
C21D C22D C23D C24D 0.1(13)
C22D C23D C24D C25D 0.8(12)
C21D C20D C25D C24D -2.4(10)
C19D C20D C25D C24D 179.2(6)
C23D C24D C25D C20D 0.3(11)
